data_7042632
loop_
_publ_author_name
'Geitner, Felix'
'Klein, Wilhelm'
'F\"assler, Thomas F'

_publ_section_title
;
 On the Formation of the Intermetalloid Cluster [AgSn18]7-- - The
 Reactivity of Coinage Metal NHC Compounds towards [Sn9]4--
;
_journal_name_full 'Dalton Trans.'
_journal_paper_doi 10.1039/C7DT00754J
_journal_year 2017
_chemical_formula_moiety 'C27 H36 Cu N2 Sn9, 3(C18 H36 K N2 O6), 24(H3 N)'
_chemical_formula_sum 'C81 H216 Cu K3 N32 O18 Sn9'
_chemical_formula_weight 3175.90
_chemical_properties_physical ', Air-sensitive,Moisture-sensitive'
_space_group_crystal_system monoclinic
_space_group_IT_number 15
_space_group_name_Hall '-C 2yc'
_space_group_name_H-M_alt 'C 1 2/c 1'
_symmetry_space_group_name_Hall '-C 2yc'
_symmetry_space_group_name_H-M 'C 1 2/c 1'
_atom_sites_solution_hydrogens geom
_atom_sites_solution_primary direct
_atom_sites_solution_secondary difmap
_audit_creation_method SHELXL-2014/7
_audit_update_record
;
2017-01-28 deposited with the CCDC.
2017-03-22 downloaded from the CCDC.
;
_cell_angle_alpha 90
_cell_angle_beta 116.242(10)
_cell_angle_gamma 90
_cell_formula_units_Z 8
_cell_length_a 58.988(13)
_cell_length_b 16.921(4)
_cell_length_c 31.528(7)
_cell_measurement_reflns_used 7239
_cell_measurement_temperature 100(2)
_cell_measurement_theta_max 26.53
_cell_measurement_theta_min 2.41
_cell_volume 28226(11)
_computing_cell_refinement 'SAINT (Bruker, 2012b)'
_computing_data_collection 'APEX II Control Software (Bruker, 2012a)'
_computing_data_reduction 'SAINT (Bruker, 2012b)'
_computing_molecular_graphics 'Diamond 3.2i (Brandenburg & Putz, 2012)'
_computing_structure_refinement 'SHELXL-2014/7 (Sheldrick, 2015)'
_computing_structure_solution 'SHELXS-97 (Sheldrick, 2008)'
_diffrn_ambient_temperature 100(2)
_diffrn_detector 'CCD plate'
_diffrn_detector_area_resol_mean 16
_diffrn_measured_fraction_theta_full 0.970
_diffrn_measured_fraction_theta_max 0.970
_diffrn_measurement_device '\k-geometry diffractometer'
_diffrn_measurement_device_type 'Bruker APEX-II CCD'
_diffrn_measurement_method '\f- and \w-rotation'
_diffrn_radiation_monochromator graphite
_diffrn_radiation_source 'fine-focus sealed tube'
_diffrn_radiation_type MoK\a
_diffrn_radiation_wavelength 0.71073
_diffrn_reflns_av_R_equivalents 0.0404
_diffrn_reflns_av_unetI/netI 0.0463
_diffrn_reflns_Laue_measured_fraction_full 0.970
_diffrn_reflns_Laue_measured_fraction_max 0.970
_diffrn_reflns_limit_h_max 69
_diffrn_reflns_limit_h_min -58
_diffrn_reflns_limit_k_max 18
_diffrn_reflns_limit_k_min -20
_diffrn_reflns_limit_l_max 31
_diffrn_reflns_limit_l_min -37
_diffrn_reflns_number 73013
_diffrn_reflns_point_group_measured_fraction_full 0.970
_diffrn_reflns_point_group_measured_fraction_max 0.970
_diffrn_reflns_theta_full 25.027
_diffrn_reflns_theta_max 25.027
_diffrn_reflns_theta_min 1.783
_exptl_absorpt_coefficient_mu 1.859
_exptl_absorpt_correction_T_max 0.7462
_exptl_absorpt_correction_T_min 0.6173
_exptl_absorpt_correction_type multi-scan
_exptl_absorpt_process_details
; 
 absorption correction with SADABS, Bruker AXS Inc., Madison, WI (2001). 
;
_exptl_crystal_colour black
_exptl_crystal_density_diffrn 1.495
_exptl_crystal_description block
_exptl_crystal_F_000 12848
_exptl_crystal_recrystallization_method 'Re-crystallisation from solvent: ammonia'
_exptl_crystal_size_max 0.3
_exptl_crystal_size_mid 0.2
_exptl_crystal_size_min 0.15
_refine_diff_density_max 0.925
_refine_diff_density_min -0.657
_refine_diff_density_rms 0.086
_refine_ls_extinction_method none
_refine_ls_goodness_of_fit_ref 1.008
_refine_ls_hydrogen_treatment constr
_refine_ls_matrix_type full
_refine_ls_number_parameters 1310
_refine_ls_number_reflns 24209
_refine_ls_number_restraints 12
_refine_ls_restrained_S_all 1.011
_refine_ls_R_factor_all 0.0428
_refine_ls_R_factor_gt 0.0300
_refine_ls_shift/su_max 0.003
_refine_ls_shift/su_mean 0.000
_refine_ls_structure_factor_coef Fsqd
_refine_ls_weighting_details 'w=1/[\s^2^(Fo^2^)+(0.0167P)^2^+76.4841P] where P=(Fo^2^+2Fc^2^)/3'
_refine_ls_weighting_scheme calc
_refine_ls_wR_factor_gt 0.0658
_refine_ls_wR_factor_ref 0.0716
_reflns_number_gt 19697
_reflns_number_total 24209
_reflns_threshold_expression 'I > 2\s(I)'
_cod_data_source_file c7dt00754j2.cif
_cod_data_source_block FSG425-w
_cod_original_cell_volume 28225(11)
_cod_database_code 7042632
_shelx_shelxl_version_number 2014/7
_shelx_space_group_comment
;
The symmetry employed for this shelxl refinement is uniquely defined
by the following loop, which should always be used as a source of
symmetry information in preference to the above space-group names.
They are only intended as comments.
;

loop_
_space_group_symop_operation_xyz
'x, y, z'
'-x, y, -z+1/2'
'x+1/2, y+1/2, z'
'-x+1/2, y+1/2, -z+1/2'
'-x, -y, -z'
'x, -y, z-1/2'
'-x+1/2, -y+1/2, -z'
'x+1/2, -y+1/2, z-1/2'

loop_
_atom_site_label
_atom_site_type_symbol
_atom_site_fract_x
_atom_site_fract_y
_atom_site_fract_z
_atom_site_U_iso_or_equiv
_atom_site_adp_type
_atom_site_occupancy
_atom_site_site_symmetry_order
_atom_site_calc_flag
_atom_site_refinement_flags_posn
_atom_site_refinement_flags_adp
_atom_site_refinement_flags_occupancy
Sn1 Sn 0.42088(2) 0.39728(2) 0.36566(2) 0.03499(7) Uani 1 1 d . . .
Sn2 Sn 0.37201(2) 0.38844(2) 0.37286(2) 0.03036(6) Uani 1 1 d . . .
Sn3 Sn 0.39818(2) 0.23671(2) 0.35326(2) 0.03329(7) Uani 1 1 d . . .
Sn4 Sn 0.40527(2) 0.32733(2) 0.26980(2) 0.03236(7) Uani 1 1 d . . .
Sn5 Sn 0.37980(2) 0.48212(2) 0.28805(2) 0.03122(7) Uani 1 1 d . . .
Sn6 Sn 0.33005(2) 0.41716(2) 0.27836(2) 0.02775(6) Uani 1 1 d . . .
Sn7 Sn 0.34196(2) 0.24890(2) 0.32034(2) 0.02646(6) Uani 1 1 d . . .
Sn8 Sn 0.36440(2) 0.20721(2) 0.25069(2) 0.03136(7) Uani 1 1 d . . .
Sn9 Sn 0.35181(2) 0.37492(2) 0.20739(2) 0.03005(6) Uani 1 1 d . . .
Cu Cu 0.31899(2) 0.28265(3) 0.22567(2) 0.02729(10) Uani 1 1 d . . .
N1 N 0.26756(5) 0.20214(17) 0.18678(10) 0.0252(6) Uani 1 1 d . . .
C1 C 0.28506(6) 0.2471(2) 0.17928(12) 0.0251(8) Uani 1 1 d . . .
N2 N 0.27294(5) 0.26052(17) 0.13089(10) 0.0253(6) Uani 1 1 d . . .
C2 C 0.24913(7) 0.2239(2) 0.10990(13) 0.0291(8) Uani 1 1 d . . .
H2 H 0.2376 0.2245 0.0773 0.035 Uiso 1 1 calc R U .
C3 C 0.24569(7) 0.1877(2) 0.14476(13) 0.0298(8) Uani 1 1 d . . .
H3 H 0.2313 0.1583 0.1415 0.036 Uiso 1 1 calc R U .
C4 C 0.27010(6) 0.1733(2) 0.23235(12) 0.0269(8) Uani 1 1 d . . .
C5 C 0.28409(7) 0.1043(2) 0.25092(13) 0.0309(9) Uani 1 1 d . . .
C6 C 0.28412(7) 0.0742(2) 0.29264(14) 0.0385(10) Uani 1 1 d . . .
H6 H 0.2932 0.0270 0.3061 0.046 Uiso 1 1 calc R U .
C7 C 0.27108(8) 0.1123(3) 0.31492(14) 0.0418(10) Uani 1 1 d . . .
H7 H 0.2714 0.0907 0.3430 0.050 Uiso 1 1 calc R U .
C8 C 0.25771(8) 0.1814(3) 0.29594(14) 0.0389(10) Uani 1 1 d . . .
H8 H 0.2491 0.2071 0.3113 0.047 Uiso 1 1 calc R U .
C9 C 0.25688(7) 0.2138(2) 0.25411(13) 0.0323(9) Uani 1 1 d . . .
C10 C 0.29837(7) 0.0632(2) 0.22618(15) 0.0372(9) Uani 1 1 d . . .
H10 H 0.3047 0.1057 0.2120 0.045 Uiso 1 1 calc R U .
C11 C 0.32133(8) 0.0153(3) 0.25923(19) 0.0555(13) Uani 1 1 d . . .
H11A H 0.3158 -0.0292 0.2722 0.083 Uiso 1 1 calc R U .
H11B H 0.3327 0.0491 0.2851 0.083 Uiso 1 1 calc R U .
H11C H 0.3302 -0.0048 0.2416 0.083 Uiso 1 1 calc R U .
C12 C 0.28042(9) 0.0101(3) 0.18506(18) 0.0544(12) Uani 1 1 d . . .
H12A H 0.2742 -0.0333 0.1977 0.082 Uiso 1 1 calc R U .
H12B H 0.2896 -0.0116 0.1683 0.082 Uiso 1 1 calc R U .
H12C H 0.2661 0.0416 0.1632 0.082 Uiso 1 1 calc R U .
C13 C 0.24243(9) 0.2909(3) 0.23402(15) 0.0433(10) Uani 1 1 d . . .
H13 H 0.2381 0.2925 0.1996 0.052 Uiso 1 1 calc R U .
C14 C 0.21729(9) 0.2976(3) 0.2387(2) 0.0655(15) Uani 1 1 d . . .
H14A H 0.2211 0.3056 0.2720 0.098 Uiso 1 1 calc R U .
H14B H 0.2075 0.2489 0.2271 0.098 Uiso 1 1 calc R U .
H14C H 0.2075 0.3425 0.2200 0.098 Uiso 1 1 calc R U .
C15 C 0.25877(9) 0.3620(3) 0.2570(3) 0.084(2) Uani 1 1 d . . .
H15A H 0.2623 0.3641 0.2904 0.126 Uiso 1 1 calc R U .
H15B H 0.2499 0.4102 0.2410 0.126 Uiso 1 1 calc R U .
H15C H 0.2747 0.3578 0.2545 0.126 Uiso 1 1 calc R U .
C16 C 0.28315(6) 0.3059(2) 0.10387(12) 0.0267(8) Uani 1 1 d . . .
C17 C 0.29242(7) 0.2650(2) 0.07548(13) 0.0329(9) Uani 1 1 d . . .
C18 C 0.30169(8) 0.3109(3) 0.04882(14) 0.0418(10) Uani 1 1 d . . .
H18 H 0.3078 0.2852 0.0292 0.050 Uiso 1 1 calc R U .
C19 C 0.30188(8) 0.3921(3) 0.05104(14) 0.0433(11) Uani 1 1 d . . .
H19 H 0.3083 0.4220 0.0333 0.052 Uiso 1 1 calc R U .
C20 C 0.29262(7) 0.4308(2) 0.07937(14) 0.0367(10) Uani 1 1 d . . .
H20 H 0.2929 0.4869 0.0805 0.044 Uiso 1 1 calc R U .
C21 C 0.28287(6) 0.3886(2) 0.10643(12) 0.0293(8) Uani 1 1 d . . .
C22 C 0.29328(8) 0.1750(3) 0.07406(15) 0.0410(10) Uani 1 1 d . . .
H22 H 0.2842 0.1537 0.0919 0.049 Uiso 1 1 calc R U .
C23 C 0.28019(11) 0.1424(3) 0.02312(18) 0.0669(15) Uani 1 1 d . . .
H23A H 0.2626 0.1604 0.0079 0.100 Uiso 1 1 calc R U .
H23B H 0.2806 0.0845 0.0240 0.100 Uiso 1 1 calc R U .
H23C H 0.2890 0.1616 0.0052 0.100 Uiso 1 1 calc R U .
C24 C 0.32093(10) 0.1460(3) 0.0989(2) 0.0688(15) Uani 1 1 d . . .
H24A H 0.3291 0.1670 0.1312 0.103 Uiso 1 1 calc R U .
H24B H 0.3301 0.1644 0.0813 0.103 Uiso 1 1 calc R U .
H24C H 0.3212 0.0881 0.1001 0.103 Uiso 1 1 calc R U .
C25 C 0.27190(7) 0.4308(2) 0.13637(14) 0.0350(9) Uani 1 1 d . . .
H25 H 0.2766 0.3987 0.1657 0.042 Uiso 1 1 calc R U .
C26 C 0.24259(8) 0.4337(3) 0.11039(19) 0.0567(13) Uani 1 1 d . . .
H26A H 0.2361 0.4570 0.1313 0.085 Uiso 1 1 calc R U .
H26B H 0.2359 0.3800 0.1017 0.085 Uiso 1 1 calc R U .
H26C H 0.2373 0.4661 0.0818 0.085 Uiso 1 1 calc R U .
C27 C 0.28235(8) 0.5143(2) 0.15188(15) 0.0435(10) Uani 1 1 d . . .
H27A H 0.3009 0.5128 0.1666 0.065 Uiso 1 1 calc R U .
H27B H 0.2766 0.5344 0.1747 0.065 Uiso 1 1 calc R U .
H27C H 0.2762 0.5492 0.1242 0.065 Uiso 1 1 calc R U .
K1 K 0.18742(2) 0.18405(6) 0.47067(3) 0.0383(2) Uani 1 1 d . . .
N3 N 0.19452(7) 0.1134(3) 0.56470(13) 0.0502(10) Uani 1 1 d . . .
N4 N 0.18219(6) 0.2557(2) 0.37771(12) 0.0383(8) Uani 1 1 d . . .
O1 O 0.23582(5) 0.11193(17) 0.53202(10) 0.0403(7) Uani 1 1 d . . .
O2 O 0.22694(5) 0.16441(17) 0.44048(9) 0.0369(6) Uani 1 1 d . . .
O3 O 0.14830(5) 0.12888(16) 0.38421(9) 0.0383(6) Uani 1 1 d . . .
O4 O 0.15916(5) 0.04909(19) 0.47157(10) 0.0461(7) Uani 1 1 d . . .
O5 O 0.18245(5) 0.2814(2) 0.53863(11) 0.0501(8) Uani 1 1 d . . .
O6 O 0.18286(5) 0.35421(18) 0.45741(11) 0.0472(7) Uani 1 1 d . . .
C28 C 0.22153(8) 0.0923(4) 0.59272(16) 0.0577(13) Uani 1 1 d . . .
H28A H 0.2230 0.0552 0.6181 0.069 Uiso 1 1 calc R U .
H28B H 0.2311 0.1407 0.6080 0.069 Uiso 1 1 calc R U .
C29 C 0.23366(9) 0.0545(3) 0.56370(16) 0.0538(12) Uani 1 1 d . . .
H29A H 0.2506 0.0341 0.5851 0.065 Uiso 1 1 calc R U .
H29B H 0.2232 0.0095 0.5453 0.065 Uiso 1 1 calc R U .
C30 C 0.24973(7) 0.0819(3) 0.50728(15) 0.0424(10) Uani 1 1 d . . .
H30A H 0.2409 0.0351 0.4883 0.051 Uiso 1 1 calc R U .
H30B H 0.2668 0.0653 0.5305 0.051 Uiso 1 1 calc R U .
C31 C 0.25188(7) 0.1438(3) 0.47558(14) 0.0403(10) Uani 1 1 d . . .
H31A H 0.2604 0.1911 0.4943 0.048 Uiso 1 1 calc R U .
H31B H 0.2621 0.1237 0.4600 0.048 Uiso 1 1 calc R U .
C32 C 0.22815(7) 0.2190(3) 0.40644(14) 0.0406(10) Uani 1 1 d . . .
H32A H 0.2405 0.2001 0.3954 0.049 Uiso 1 1 calc R U .
H32B H 0.2337 0.2716 0.4212 0.049 Uiso 1 1 calc R U .
C33 C 0.20203(7) 0.2250(3) 0.36496(14) 0.0389(10) Uani 1 1 d . . .
H33A H 0.2030 0.2601 0.3407 0.047 Uiso 1 1 calc R U .
H33B H 0.1969 0.1719 0.3507 0.047 Uiso 1 1 calc R U .
C34 C 0.15665(8) 0.2333(3) 0.34074(15) 0.0444(11) Uani 1 1 d . . .
H34A H 0.1555 0.2467 0.3093 0.053 Uiso 1 1 calc R U .
H34B H 0.1438 0.2650 0.3453 0.053 Uiso 1 1 calc R U .
C35 C 0.15058(8) 0.1469(3) 0.34134(14) 0.0429(10) Uani 1 1 d . . .
H35A H 0.1345 0.1342 0.3134 0.051 Uiso 1 1 calc R U .
H35B H 0.1641 0.1143 0.3399 0.051 Uiso 1 1 calc R U .
C36 C 0.14373(8) 0.0460(3) 0.38751(15) 0.0413(10) Uani 1 1 d . . .
H36A H 0.1590 0.0153 0.3928 0.050 Uiso 1 1 calc R U .
H36B H 0.1297 0.0278 0.3576 0.050 Uiso 1 1 calc R U .
C37 C 0.13707(8) 0.0329(3) 0.42775(16) 0.0470(11) Uani 1 1 d . . .
H37A H 0.1231 0.0684 0.4245 0.056 Uiso 1 1 calc R U .
H37B H 0.1315 -0.0224 0.4275 0.056 Uiso 1 1 calc R U .
C38 C 0.15334(8) 0.0502(3) 0.51209(17) 0.0526(12) Uani 1 1 d . . .
H38A H 0.1419 0.0058 0.5100 0.063 Uiso 1 1 calc R U .
H38B H 0.1449 0.1004 0.5129 0.063 Uiso 1 1 calc R U .
C39 C 0.17820(9) 0.0421(3) 0.55590(17) 0.0603(14) Uani 1 1 d . . .
H39A H 0.1748 0.0330 0.5836 0.072 Uiso 1 1 calc R U .
H39B H 0.1874 -0.0045 0.5524 0.072 Uiso 1 1 calc R U .
C40 C 0.18684(9) 0.1730(4) 0.59056(17) 0.0599(14) Uani 1 1 d . . .
H40A H 0.1943 0.1580 0.6244 0.072 Uiso 1 1 calc R U .
H40B H 0.1682 0.1711 0.5783 0.072 Uiso 1 1 calc R U .
C41 C 0.19452(9) 0.2567(3) 0.58675(17) 0.0566(13) Uani 1 1 d . . .
H41A H 0.1896 0.2922 0.6062 0.068 Uiso 1 1 calc R U .
H41B H 0.2131 0.2597 0.5987 0.068 Uiso 1 1 calc R U .
C42 C 0.18298(10) 0.3652(3) 0.5336(2) 0.0589(14) Uani 1 1 d . . .
H42A H 0.2007 0.3837 0.5472 0.071 Uiso 1 1 calc R U .
H42B H 0.1746 0.3911 0.5510 0.071 Uiso 1 1 calc R U .
C43 C 0.16989(9) 0.3873(3) 0.4829(2) 0.0583(13) Uani 1 1 d . . .
H43A H 0.1523 0.3675 0.4691 0.070 Uiso 1 1 calc R U .
H43B H 0.1693 0.4456 0.4799 0.070 Uiso 1 1 calc R U .
C44 C 0.17093(9) 0.3792(3) 0.40874(18) 0.0543(12) Uani 1 1 d . . .
H44A H 0.1715 0.4376 0.4071 0.065 Uiso 1 1 calc R U .
H44B H 0.1530 0.3626 0.3939 0.065 Uiso 1 1 calc R U .
C45 C 0.18434(9) 0.3432(3) 0.38197(17) 0.0496(11) Uani 1 1 d . . .
H45A H 0.1772 0.3664 0.3499 0.060 Uiso 1 1 calc R U .
H45B H 0.2025 0.3577 0.3982 0.060 Uiso 1 1 calc R U .
K2 K 0.10519(2) 0.32478(5) 0.05352(3) 0.0369(2) Uani 1 1 d . . .
N5 N 0.05293(8) 0.2727(2) 0.04040(17) 0.0590(11) Uani 1 1 d . . .
N6 N 0.15830(7) 0.3774(2) 0.06790(14) 0.0509(10) Uani 1 1 d . . .
O7 O 0.07798(6) 0.4199(2) 0.09061(11) 0.0562(9) Uani 1 1 d . . .
O8 O 0.12994(6) 0.4536(2) 0.11623(12) 0.0655(10) Uani 1 1 d . . .
O9 O 0.14662(6) 0.21560(18) 0.08880(10) 0.0507(8) Uani 1 1 d . . .
O10 O 0.09892(8) 0.17794(18) 0.09000(12) 0.0627(10) Uani 1 1 d . . .
O11 O 0.06674(5) 0.29812(18) -0.03866(10) 0.0419(7) Uani 1 1 d . . .
O12 O 0.11368(5) 0.37159(17) -0.02551(9) 0.0394(7) Uani 1 1 d . . .
C46 C 0.04054(11) 0.3398(3) 0.0524(2) 0.0691(16) Uani 1 1 d . . .
H46A H 0.0256 0.3196 0.0555 0.083 Uiso 1 1 calc R U .
H46B H 0.0345 0.3781 0.0259 0.083 Uiso 1 1 calc R U .
C47 C 0.05753(13) 0.3827(4) 0.0975(2) 0.0740(17) Uani 1 1 d . . .
H47A H 0.0478 0.4234 0.1049 0.089 Uiso 1 1 calc R U .
H47B H 0.0645 0.3450 0.1241 0.089 Uiso 1 1 calc R U .
C48 C 0.09359(12) 0.4676(4) 0.1304(2) 0.095(3) Uani 1 1 d . . .
H48A H 0.1022 0.4337 0.1587 0.114 Uiso 1 1 calc R U .
H48B H 0.0830 0.5062 0.1371 0.114 Uiso 1 1 calc R U .
C49 C 0.11281(12) 0.5105(4) 0.1203(3) 0.102(3) Uani 1 1 d . . .
H49A H 0.1043 0.5407 0.0904 0.122 Uiso 1 1 calc R U .
H49B H 0.1223 0.5481 0.1461 0.122 Uiso 1 1 calc R U .
C50 C 0.14841(11) 0.4936(3) 0.1061(2) 0.0748(19) Uani 1 1 d . . .
H50A H 0.1566 0.5358 0.1297 0.090 Uiso 1 1 calc R U .
H50B H 0.1401 0.5185 0.0744 0.090 Uiso 1 1 calc R U .
C51 C 0.16821(9) 0.4346(3) 0.1073(2) 0.0665(15) Uani 1 1 d . . .
H51A H 0.1825 0.4638 0.1063 0.080 Uiso 1 1 calc R U .
H51B H 0.1748 0.4053 0.1376 0.080 Uiso 1 1 calc R U .
C52 C 0.17518(8) 0.3071(3) 0.0796(2) 0.0664(16) Uani 1 1 d . . .
H52A H 0.1930 0.3251 0.0946 0.080 Uiso 1 1 calc R U .
H52B H 0.1722 0.2795 0.0499 0.080 Uiso 1 1 calc R U .
C53 C 0.17118(10) 0.2491(3) 0.1124(2) 0.0702(17) Uani 1 1 d . . .
H53A H 0.1841 0.2068 0.1217 0.084 Uiso 1 1 calc R U .
H53B H 0.1730 0.2767 0.1414 0.084 Uiso 1 1 calc R U .
C54 C 0.14325(12) 0.1527(3) 0.11726(17) 0.0698(17) Uani 1 1 d . . .
H54A H 0.1461 0.1741 0.1484 0.084 Uiso 1 1 calc R U .
H54B H 0.1558 0.1105 0.1226 0.084 Uiso 1 1 calc R U .
C55 C 0.11752(11) 0.1193(3) 0.09314(17) 0.0600(14) Uani 1 1 d . . .
H55A H 0.1142 0.1017 0.0610 0.072 Uiso 1 1 calc R U .
H55B H 0.1162 0.0728 0.1109 0.072 Uiso 1 1 calc R U .
C56 C 0.07424(13) 0.1432(3) 0.0729(3) 0.0791(19) Uani 1 1 d . . .
H56A H 0.0747 0.0989 0.0938 0.095 Uiso 1 1 calc R U .
H56B H 0.0690 0.1219 0.0407 0.095 Uiso 1 1 calc R U .
C57 C 0.05533(14) 0.2047(4) 0.0719(3) 0.085(2) Uani 1 1 d . . .
H57A H 0.0386 0.1793 0.0612 0.102 Uiso 1 1 calc R U .
H57B H 0.0605 0.2246 0.1044 0.102 Uiso 1 1 calc R U .
C58 C 0.03798(10) 0.2486(3) -0.0094(2) 0.0683(16) Uani 1 1 d . . .
H58A H 0.0199 0.2470 -0.0165 0.082 Uiso 1 1 calc R U .
H58B H 0.0431 0.1945 -0.0136 0.082 Uiso 1 1 calc R U .
C59 C 0.04110(8) 0.3025(3) -0.04429(19) 0.0575(13) Uani 1 1 d . . .
H59A H 0.0292 0.2868 -0.0769 0.069 Uiso 1 1 calc R U .
H59B H 0.0372 0.3575 -0.0391 0.069 Uiso 1 1 calc R U .
C60 C 0.06982(9) 0.3424(3) -0.07442(15) 0.0501(12) Uani 1 1 d . . .
H60A H 0.0662 0.3989 -0.0719 0.060 Uiso 1 1 calc R U .
H60B H 0.0577 0.3232 -0.1061 0.060 Uiso 1 1 calc R U .
C61 C 0.09650(9) 0.3338(3) -0.06875(15) 0.0487(11) Uani 1 1 d . . .
H61A H 0.1008 0.2771 -0.0679 0.058 Uiso 1 1 calc R U .
H61B H 0.0979 0.3584 -0.0960 0.058 Uiso 1 1 calc R U .
C62 C 0.13934(9) 0.3716(3) -0.02068(18) 0.0533(12) Uani 1 1 d . . .
H62A H 0.1398 0.3979 -0.0483 0.064 Uiso 1 1 calc R U .
H62B H 0.1454 0.3166 -0.0192 0.064 Uiso 1 1 calc R U .
C63 C 0.15606(8) 0.4152(3) 0.02412(19) 0.0552(13) Uani 1 1 d . . .
H63A H 0.1732 0.4202 0.0258 0.066 Uiso 1 1 calc R U .
H63B H 0.1493 0.4693 0.0224 0.066 Uiso 1 1 calc R U .
K3 K 0.03658(2) 0.09744(5) 0.36648(3) 0.03424(19) Uani 1 1 d . . .
N7 N 0.04888(6) -0.07443(19) 0.35960(11) 0.0364(8) Uani 1 1 d . . .
N8 N 0.02428(6) 0.2698(2) 0.37316(11) 0.0344(8) Uani 1 1 d . . .
O13 O -0.00274(5) -0.01887(17) 0.34346(10) 0.0399(7) Uani 1 1 d . . .
O14 O -0.01563(5) 0.14384(17) 0.33621(10) 0.0381(6) Uani 1 1 d . . .
O15 O 0.05677(5) 0.17503(17) 0.45504(9) 0.0419(7) Uani 1 1 d . . .
O16 O 0.07425(6) 0.01957(17) 0.44729(9) 0.0457(7) Uani 1 1 d . . .
O17 O 0.05990(5) 0.05320(16) 0.30613(9) 0.0366(6) Uani 1 1 d . . .
O18 O 0.05472(5) 0.21550(16) 0.32318(9) 0.0375(6) Uani 1 1 d . . .
C64 C 0.02689(8) -0.1241(3) 0.35426(16) 0.0462(11) Uani 1 1 d . . .
H64A H 0.0276 -0.1326 0.3859 0.055 Uiso 1 1 calc R U .
H64B H 0.0284 -0.1764 0.3417 0.055 Uiso 1 1 calc R U .
C65 C 0.00140(8) -0.0888(3) 0.32197(15) 0.0436(10) Uani 1 1 d . . .
H65A H 0.0009 -0.0753 0.2911 0.052 Uiso 1 1 calc R U .
H65B H -0.0121 -0.1277 0.3165 0.052 Uiso 1 1 calc R U .
C66 C -0.02845(8) 0.0089(3) 0.31855(17) 0.0461(11) Uani 1 1 d . . .
H66A H -0.0402 -0.0321 0.3195 0.055 Uiso 1 1 calc R U .
H66B H -0.0325 0.0192 0.2850 0.055 Uiso 1 1 calc R U .
C67 C -0.03155(8) 0.0833(3) 0.34129(17) 0.0481(11) Uani 1 1 d . . .
H67A H -0.0494 0.1005 0.3259 0.058 Uiso 1 1 calc R U .
H67B H -0.0267 0.0738 0.3752 0.058 Uiso 1 1 calc R U .
C68 C -0.01944(7) 0.2179(3) 0.35394(15) 0.0431(10) Uani 1 1 d . . .
H68A H -0.0146 0.2134 0.3882 0.052 Uiso 1 1 calc R U .
H68B H -0.0375 0.2328 0.3376 0.052 Uiso 1 1 calc R U .
C69 C -0.00356(7) 0.2807(3) 0.34571(15) 0.0384(10) Uani 1 1 d . . .
H69A H -0.0078 0.2816 0.3116 0.046 Uiso 1 1 calc R U .
H69B H -0.0082 0.3328 0.3539 0.046 Uiso 1 1 calc R U .
C70 C 0.03181(8) 0.2913(3) 0.42328(14) 0.0446(11) Uani 1 1 d . . .
H70A H 0.0191 0.2703 0.4328 0.053 Uiso 1 1 calc R U .
H70B H 0.0319 0.3496 0.4261 0.053 Uiso 1 1 calc R U .
C71 C 0.05768(8) 0.2595(3) 0.45677(15) 0.0436(11) Uani 1 1 d . . .
H71A H 0.0706 0.2790 0.4472 0.052 Uiso 1 1 calc R U .
H71B H 0.0623 0.2779 0.4894 0.052 Uiso 1 1 calc R U .
C72 C 0.07994(8) 0.1414(3) 0.49037(15) 0.0486(12) Uani 1 1 d . . .
H72A H 0.0838 0.1641 0.5218 0.058 Uiso 1 1 calc R U .
H72B H 0.0941 0.1542 0.4827 0.058 Uiso 1 1 calc R U .
C73 C 0.07702(9) 0.0538(3) 0.49145(14) 0.0505(12) Uani 1 1 d . . .
H73A H 0.0920 0.0310 0.5181 0.061 Uiso 1 1 calc R U .
H73B H 0.0620 0.0412 0.4964 0.061 Uiso 1 1 calc R U .
C74 C 0.07168(10) -0.0644(3) 0.44796(15) 0.0519(12) Uani 1 1 d . . .
H74A H 0.0558 -0.0780 0.4496 0.062 Uiso 1 1 calc R U .
H74B H 0.0860 -0.0869 0.4761 0.062 Uiso 1 1 calc R U .
C75 C 0.07145(8) -0.0985(3) 0.40300(15) 0.0470(11) Uani 1 1 d . . .
H75A H 0.0868 -0.0809 0.4006 0.056 Uiso 1 1 calc R U .
H75B H 0.0720 -0.1569 0.4052 0.056 Uiso 1 1 calc R U .
C76 C 0.05421(8) -0.0842(2) 0.31772(15) 0.0406(10) Uani 1 1 d . . .
H76A H 0.0380 -0.0823 0.2887 0.049 Uiso 1 1 calc R U .
H76B H 0.0616 -0.1372 0.3193 0.049 Uiso 1 1 calc R U .
C77 C 0.07178(7) -0.0232(2) 0.31356(16) 0.0409(10) Uani 1 1 d . . .
H77A H 0.0879 -0.0226 0.3428 0.049 Uiso 1 1 calc R U .
H77B H 0.0755 -0.0365 0.2867 0.049 Uiso 1 1 calc R U .
C78 C 0.07563(8) 0.1135(3) 0.30050(16) 0.0433(10) Uani 1 1 d . . .
H78A H 0.0810 0.0970 0.2762 0.052 Uiso 1 1 calc R U .
H78B H 0.0909 0.1214 0.3307 0.052 Uiso 1 1 calc R U .
C79 C 0.06094(9) 0.1890(3) 0.28576(16) 0.0443(10) Uani 1 1 d . . .
H79A H 0.0711 0.2299 0.2795 0.053 Uiso 1 1 calc R U .
H79B H 0.0452 0.1804 0.2563 0.053 Uiso 1 1 calc R U .
C80 C 0.03917(8) 0.2853(2) 0.30953(15) 0.0388(10) Uani 1 1 d . . .
H80A H 0.0220 0.2717 0.2853 0.047 Uiso 1 1 calc R U .
H80B H 0.0465 0.3247 0.2958 0.047 Uiso 1 1 calc R U .
C81 C 0.03783(8) 0.3197(2) 0.35282(15) 0.0418(10) Uani 1 1 d . . .
H81A H 0.0553 0.3287 0.3775 0.050 Uiso 1 1 calc R U .
H81B H 0.0293 0.3717 0.3443 0.050 Uiso 1 1 calc R U .
N9 N 0.0000 0.1007(4) 0.2500 0.0746(19) Uani 1 2 d S T P
H9D H 0.0031 0.1456 0.2375 0.112 Uiso 0.5 1 d R U P
H9E H -0.0165 0.0995 0.2443 0.112 Uiso 0.5 1 d R U P
H9F H 0.0035 0.0578 0.2365 0.112 Uiso 0.5 1 d R U P
N10 N -0.00453(19) 0.0372(5) 0.5483(3) 0.162(3) Uani 1 1 d . . .
H10A H -0.0038 0.0350 0.5777 0.243 Uiso 1 1 d R U .
H10B H 0.0108 0.0519 0.5506 0.243 Uiso 1 1 d R U .
H10C H -0.0164 0.0730 0.5304 0.243 Uiso 1 1 d R U .
N11 N 0.02260(10) 0.1730(5) 0.5119(2) 0.127(3) Uani 1 1 d . . .
H11D H 0.0280 0.2044 0.4948 0.190 Uiso 1 1 d R U .
H11E H 0.0352 0.1678 0.5418 0.190 Uiso 1 1 d R U .
H11F H 0.0088 0.1952 0.5129 0.190 Uiso 1 1 d R U .
N12 N 0.03445(12) 0.3630(5) 0.5508(3) 0.139(3) Uani 1 1 d . . .
H12D H 0.0451 0.3604 0.5377 0.208 Uiso 1 1 d R U .
H12E H 0.0348 0.4114 0.5621 0.208 Uiso 1 1 d R U .
H12F H 0.0391 0.3281 0.5742 0.208 Uiso 1 1 d R U .
N13 N 0.05783(15) 0.4775(4) 0.4897(2) 0.130(3) Uani 1 1 d . . .
H13A H 0.0428 0.4936 0.4663 0.196 Uiso 1 1 d R U .
H13B H 0.0555 0.4326 0.5032 0.196 Uiso 1 1 d R U .
H13C H 0.0642 0.5160 0.5120 0.196 Uiso 1 1 d R U .
N14 N 0.09879(10) 0.4417(3) 0.4447(2) 0.1035(19) Uani 1 1 d . . .
H14D H 0.0982 0.4392 0.4161 0.155 Uiso 1 1 d R U .
H14E H 0.0945 0.4900 0.4497 0.155 Uiso 1 1 d R U .
H14F H 0.0880 0.4067 0.4468 0.155 Uiso 1 1 d R U .
N15 N 0.12479(8) 0.3187(3) 0.53687(16) 0.0742(13) Uani 1 1 d . . .
H15D H 0.1254 0.2690 0.5264 0.111 Uiso 1 1 d R U .
H15E H 0.1408 0.3354 0.5561 0.111 Uiso 1 1 d R U .
H15F H 0.1154 0.3185 0.5533 0.111 Uiso 1 1 d R U .
N16 N 0.11463(11) 0.2493(3) 0.4161(2) 0.0884(16) Uani 1 1 d . . .
H16A H 0.1115 0.2729 0.4390 0.133 Uiso 1 1 d R U .
H16B H 0.1046 0.2058 0.4051 0.133 Uiso 1 1 d R U .
H16C H 0.1112 0.2838 0.3920 0.133 Uiso 1 1 d R U .
N17 N 0.10123(11) 0.3849(5) 0.3373(3) 0.136(3) Uani 1 1 d . . .
H17A H 0.1088 0.4309 0.3514 0.204 Uiso 1 1 d R U .
H17B H 0.0842 0.3921 0.3223 0.204 Uiso 1 1 d R U .
H17C H 0.1069 0.3703 0.3158 0.204 Uiso 1 1 d R U .
N18 N 0.06023(15) 0.3925(5) 0.2227(3) 0.166(4) Uani 1 1 d . . .
H18A H 0.0475 0.3566 0.2108 0.248 Uiso 1 1 d R U .
H18B H 0.0753 0.3671 0.2334 0.248 Uiso 1 1 d R U .
H18C H 0.0588 0.4271 0.1995 0.248 Uiso 1 1 d R U .
N19 N 0.09644(10) 0.2226(4) 0.2056(3) 0.138(3) Uani 1 1 d . . .
H19A H 0.0987 0.1709 0.2146 0.207 Uiso 1 1 d R U .
H19B H 0.1087 0.2375 0.1973 0.207 Uiso 1 1 d R U .
H19C H 0.0810 0.2288 0.1806 0.207 Uiso 1 1 d R U .
N20 N 0.14612(13) 0.3248(3) 0.2090(3) 0.133(3) Uani 1 1 d . . .
H20A H 0.1376 0.3407 0.2254 0.199 Uiso 1 1 d R U .
H20B H 0.1488 0.2718 0.2125 0.199 Uiso 1 1 d R U .
H20C H 0.1369 0.3364 0.1778 0.199 Uiso 1 1 d R U .
N21 N 0.17314(8) 0.1484(2) 0.24208(13) 0.0554(10) Uani 1 1 d . . .
H21A H 0.1743 0.1987 0.2531 0.083 Uiso 1 1 d R U .
H21B H 0.1878 0.1221 0.2597 0.083 Uiso 1 1 d R U .
H21C H 0.1600 0.1232 0.2441 0.083 Uiso 1 1 d R U .
N22 N 0.21366(7) 0.0622(2) 0.18649(14) 0.0511(10) Uani 1 1 d . . .
H22A H 0.2095 0.0804 0.1568 0.077 Uiso 1 1 d R U .
H22B H 0.2149 0.1036 0.2058 0.077 Uiso 1 1 d R U .
H22C H 0.2015 0.0282 0.1857 0.077 Uiso 1 1 d R U .
N23 N 0.12396(13) 0.4551(4) 0.2690(3) 0.121(2) Uani 1 1 d . . .
H23D H 0.1292 0.4704 0.2996 0.181 Uiso 1 1 d R U .
H23E H 0.1251 0.4967 0.2518 0.181 Uiso 1 1 d R U .
H23F H 0.1339 0.4150 0.2679 0.181 Uiso 1 1 d R U .
N24 N 0.11382(14) 0.5938(5) 0.3388(2) 0.138(3) Uani 1 1 d . . .
H24D H 0.1085 0.6009 0.3072 0.207 Uiso 1 1 d R U .
H24E H 0.1137 0.5414 0.3451 0.207 Uiso 1 1 d R U .
H24F H 0.1033 0.6202 0.3482 0.207 Uiso 1 1 d R U .
N25 N 0.05621(17) 0.5121(5) 0.3307(3) 0.160(3) Uani 1 1 d . . .
H25A H 0.0486 0.5106 0.3503 0.239 Uiso 1 1 d R U .
H25B H 0.0568 0.4625 0.3200 0.239 Uiso 1 1 d R U .
H25C H 0.0472 0.5442 0.3056 0.239 Uiso 1 1 d R U .
N26 N 0.05580(17) 0.6955(4) 0.2886(3) 0.140(3) Uani 1 1 d . . .
H26D H 0.0513 0.6688 0.3088 0.210 Uiso 1 1 d R U .
H26E H 0.0686 0.6695 0.2859 0.210 Uiso 1 1 d R U .
H26F H 0.0423 0.6988 0.2597 0.210 Uiso 1 1 d R U .
N27 N 0.06527(12) 0.5830(3) 0.2014(2) 0.1031(19) Uani 1 1 d . . .
H27D H 0.0819 0.5878 0.2084 0.155 Uiso 1 1 d R U .
H27E H 0.0564 0.5678 0.1708 0.155 Uiso 1 1 d R U .
H27F H 0.0635 0.5461 0.2207 0.155 Uiso 1 1 d R U .
N28 N 0.02228(8) 0.7524(4) 0.13022(19) 0.0852(16) Uani 1 1 d . . .
H28C H 0.0240 0.7025 0.1212 0.128 Uiso 1 1 d R U .
H28D H 0.0242 0.7879 0.1104 0.128 Uiso 1 1 d R U .
H28E H 0.0343 0.7610 0.1603 0.128 Uiso 1 1 d R U .
N29 N -0.00291(14) 0.6619(7) 0.1901(3) 0.178(4) Uani 1 1 d . . .
H29C H 0.0113 0.6574 0.2179 0.266 Uiso 1 1 d R U .
H29D H -0.0041 0.7121 0.1789 0.266 Uiso 1 1 d R U .
H29E H -0.0167 0.6506 0.1947 0.266 Uiso 1 1 d R U .
N30 N 0.12448(9) 0.8059(3) 0.38145(16) 0.0789(14) Uani 1 1 d . . .
H30C H 0.1232 0.8329 0.3555 0.118 Uiso 1 1 d R U .
H30D H 0.1346 0.8332 0.4080 0.118 Uiso 1 1 d R U .
H30E H 0.1313 0.7574 0.3821 0.118 Uiso 1 1 d R U .
N31 N 0.15175(14) 0.8410(3) 0.4949(2) 0.112(2) Uani 1 1 d . . .
H31C H 0.1601 0.8818 0.4894 0.168 Uiso 1 1 d R U .
H31D H 0.1576 0.7944 0.4891 0.168 Uiso 1 1 d R U .
H31E H 0.1349 0.8455 0.4756 0.168 Uiso 1 1 d R U .
N32 N -0.00122(19) 0.5248(7) 0.3952(4) 0.204(4) Uani 1 1 d . U .
H32C H 0.0027 0.4753 0.3892 0.307 Uiso 1 1 d R U .
H32D H 0.0099 0.5396 0.4249 0.307 Uiso 1 1 d R U .
H32E H -0.0172 0.5250 0.3929 0.307 Uiso 1 1 d R U .
N33 N 0.0130(3) 0.4620(10) 0.2348(6) 0.159(6) Uani 0.5 1 d . U P
H33C H 0.0020 0.5029 0.2224 0.238 Uiso 0.5 1 d R U P
H33D H 0.0046 0.4194 0.2383 0.238 Uiso 0.5 1 d R U P
H33E H 0.0199 0.4495 0.2150 0.238 Uiso 0.5 1 d R U P

loop_
_atom_site_aniso_label
_atom_site_aniso_U_11
_atom_site_aniso_U_22
_atom_site_aniso_U_33
_atom_site_aniso_U_23
_atom_site_aniso_U_13
_atom_site_aniso_U_12
Sn1 0.02424(12) 0.04298(16) 0.03077(15) -0.00087(12) 0.00581(11) -0.00679(11)
Sn2 0.03018(13) 0.03754(15) 0.02165(13) -0.00606(11) 0.00991(11) -0.00638(11)
Sn3 0.02688(13) 0.03242(15) 0.03425(15) 0.00846(11) 0.00775(11) 0.00309(11)
Sn4 0.02624(13) 0.03958(16) 0.03463(15) -0.00065(12) 0.01654(12) -0.00086(11)
Sn5 0.03034(13) 0.02578(13) 0.03389(14) 0.00117(11) 0.01089(11) -0.00387(11)
Sn6 0.02424(12) 0.02719(13) 0.02966(14) -0.00120(10) 0.00995(11) 0.00254(10)
Sn7 0.02620(12) 0.02896(13) 0.02326(13) 0.00145(10) 0.01005(10) -0.00362(10)
Sn8 0.03078(13) 0.02852(14) 0.03567(15) -0.00733(11) 0.01549(12) -0.00047(11)
Sn9 0.02909(13) 0.03843(15) 0.02123(13) 0.00300(11) 0.00985(11) -0.00353(11)
Cu 0.0238(2) 0.0312(2) 0.0225(2) -0.00169(18) 0.00632(18) -0.00409(19)
N1 0.0262(15) 0.0276(16) 0.0188(15) -0.0006(12) 0.0071(13) -0.0032(13)
C1 0.0278(18) 0.0241(18) 0.0222(18) -0.0007(14) 0.0099(15) 0.0009(15)
N2 0.0260(15) 0.0270(16) 0.0201(15) -0.0003(12) 0.0076(13) -0.0048(13)
C2 0.0264(18) 0.033(2) 0.0219(19) -0.0033(15) 0.0048(16) -0.0080(16)
C3 0.0247(18) 0.036(2) 0.0255(19) -0.0059(16) 0.0079(16) -0.0087(16)
C4 0.0272(18) 0.030(2) 0.0210(18) -0.0017(15) 0.0084(15) -0.0110(16)
C5 0.0260(18) 0.028(2) 0.031(2) 0.0007(16) 0.0061(16) -0.0065(16)
C6 0.035(2) 0.036(2) 0.033(2) 0.0082(18) 0.0046(18) -0.0072(18)
C7 0.048(2) 0.048(3) 0.028(2) 0.0024(19) 0.015(2) -0.012(2)
C8 0.048(2) 0.045(2) 0.029(2) -0.0029(18) 0.0208(19) -0.005(2)
C9 0.037(2) 0.032(2) 0.0254(19) -0.0016(16) 0.0121(17) -0.0043(17)
C10 0.034(2) 0.029(2) 0.048(2) 0.0026(18) 0.0184(19) -0.0015(17)
C11 0.041(2) 0.048(3) 0.070(3) 0.007(2) 0.019(2) 0.008(2)
C12 0.051(3) 0.052(3) 0.057(3) -0.019(2) 0.021(2) 0.005(2)
C13 0.064(3) 0.039(2) 0.035(2) 0.0010(19) 0.030(2) 0.007(2)
C14 0.038(2) 0.054(3) 0.089(4) 0.001(3) 0.013(3) -0.001(2)
C15 0.035(2) 0.039(3) 0.166(7) 0.004(3) 0.033(3) -0.004(2)
C16 0.0243(17) 0.032(2) 0.0195(18) 0.0023(15) 0.0054(15) -0.0052(15)
C17 0.0291(19) 0.042(2) 0.026(2) -0.0004(17) 0.0101(17) -0.0040(17)
C18 0.041(2) 0.059(3) 0.031(2) -0.001(2) 0.0205(19) -0.006(2)
C19 0.042(2) 0.054(3) 0.030(2) 0.012(2) 0.0121(19) -0.012(2)
C20 0.032(2) 0.036(2) 0.029(2) 0.0103(17) 0.0018(18) -0.0034(17)
C21 0.0239(17) 0.034(2) 0.0217(18) 0.0037(15) 0.0022(15) -0.0031(16)
C22 0.050(2) 0.042(2) 0.039(2) -0.0064(19) 0.026(2) -0.004(2)
C23 0.083(4) 0.060(3) 0.051(3) -0.022(3) 0.024(3) -0.022(3)
C24 0.071(3) 0.050(3) 0.077(4) -0.010(3) 0.024(3) 0.013(3)
C25 0.034(2) 0.029(2) 0.034(2) 0.0000(17) 0.0078(18) -0.0013(17)
C26 0.035(2) 0.051(3) 0.078(4) -0.022(3) 0.020(2) -0.003(2)
C27 0.043(2) 0.032(2) 0.041(2) -0.0015(18) 0.006(2) -0.0025(19)
K1 0.0317(4) 0.0487(5) 0.0329(5) -0.0104(4) 0.0129(4) -0.0049(4)
N3 0.0379(19) 0.073(3) 0.037(2) -0.0026(19) 0.0146(17) -0.0045(19)
N4 0.0357(17) 0.040(2) 0.0341(19) -0.0061(15) 0.0106(15) -0.0015(15)
O1 0.0346(14) 0.0490(17) 0.0346(15) -0.0049(13) 0.0128(13) 0.0013(13)
O2 0.0265(13) 0.0531(18) 0.0292(14) -0.0061(13) 0.0107(12) -0.0048(12)
O3 0.0342(14) 0.0396(16) 0.0369(16) -0.0091(12) 0.0117(13) -0.0007(12)
O4 0.0282(14) 0.061(2) 0.0419(17) -0.0054(14) 0.0089(13) -0.0085(14)
O5 0.0446(17) 0.067(2) 0.0410(18) -0.0190(15) 0.0210(14) -0.0055(16)
O6 0.0395(15) 0.0488(18) 0.0538(19) -0.0153(15) 0.0210(15) 0.0030(14)
C28 0.045(3) 0.090(4) 0.033(2) 0.008(2) 0.012(2) -0.001(3)
C29 0.045(3) 0.064(3) 0.042(3) 0.012(2) 0.010(2) 0.004(2)
C30 0.028(2) 0.052(3) 0.036(2) -0.013(2) 0.0044(18) 0.0041(19)
C31 0.0227(18) 0.060(3) 0.037(2) -0.013(2) 0.0119(18) -0.0005(19)
C32 0.034(2) 0.056(3) 0.035(2) -0.014(2) 0.0183(19) -0.010(2)
C33 0.038(2) 0.045(2) 0.031(2) -0.0048(18) 0.0125(18) -0.0049(19)
C34 0.037(2) 0.055(3) 0.034(2) -0.002(2) 0.0079(19) -0.001(2)
C35 0.035(2) 0.055(3) 0.032(2) -0.014(2) 0.0083(18) -0.006(2)
C36 0.032(2) 0.040(2) 0.044(2) -0.0077(19) 0.0088(19) 0.0005(18)
C37 0.031(2) 0.047(3) 0.049(3) 0.000(2) 0.005(2) -0.005(2)
C38 0.043(2) 0.064(3) 0.056(3) -0.001(2) 0.026(2) -0.008(2)
C39 0.058(3) 0.076(4) 0.045(3) 0.012(3) 0.021(2) -0.007(3)
C40 0.048(3) 0.104(5) 0.033(2) -0.005(3) 0.022(2) 0.002(3)
C41 0.047(3) 0.085(4) 0.041(3) -0.021(3) 0.022(2) -0.010(3)
C42 0.059(3) 0.056(3) 0.076(4) -0.031(3) 0.043(3) -0.011(3)
C43 0.055(3) 0.051(3) 0.077(4) -0.021(3) 0.037(3) 0.001(2)
C44 0.050(3) 0.042(3) 0.061(3) -0.004(2) 0.016(2) 0.005(2)
C45 0.055(3) 0.042(3) 0.045(3) -0.001(2) 0.016(2) -0.003(2)
K2 0.0452(5) 0.0356(5) 0.0284(4) -0.0007(4) 0.0149(4) 0.0000(4)
N5 0.078(3) 0.048(2) 0.083(3) 0.001(2) 0.065(3) -0.002(2)
N6 0.0367(19) 0.041(2) 0.061(3) -0.0014(19) 0.0086(18) 0.0008(17)
O7 0.070(2) 0.054(2) 0.0439(18) -0.0073(15) 0.0241(17) 0.0142(17)
O8 0.057(2) 0.0426(19) 0.067(2) -0.0211(17) 0.0005(18) 0.0127(17)
O9 0.0543(18) 0.0407(17) 0.0383(17) 0.0036(13) 0.0032(15) 0.0074(15)
O10 0.113(3) 0.0342(17) 0.062(2) 0.0100(15) 0.057(2) 0.0087(19)
O11 0.0338(14) 0.0521(18) 0.0372(16) -0.0022(13) 0.0133(13) -0.0051(13)
O12 0.0460(16) 0.0443(17) 0.0352(15) -0.0063(13) 0.0247(13) -0.0088(13)
C46 0.078(4) 0.063(3) 0.100(5) -0.007(3) 0.071(4) -0.002(3)
C47 0.111(5) 0.066(4) 0.074(4) 0.008(3) 0.067(4) 0.030(4)
C48 0.077(4) 0.110(5) 0.063(4) -0.049(4) -0.002(3) 0.049(4)
C49 0.058(4) 0.071(4) 0.127(6) -0.058(4) -0.004(4) 0.020(3)
C50 0.073(4) 0.039(3) 0.063(3) -0.018(2) -0.014(3) 0.001(3)
C51 0.049(3) 0.045(3) 0.071(4) -0.007(3) -0.005(3) -0.012(2)
C52 0.031(2) 0.057(3) 0.094(4) -0.006(3) 0.011(3) 0.003(2)
C53 0.056(3) 0.050(3) 0.068(4) 0.000(3) -0.007(3) 0.012(3)
C54 0.109(4) 0.036(3) 0.034(3) 0.007(2) 0.003(3) 0.009(3)
C55 0.104(4) 0.031(2) 0.041(3) 0.005(2) 0.028(3) 0.008(3)
C56 0.128(5) 0.043(3) 0.117(5) 0.002(3) 0.100(5) -0.013(3)
C57 0.127(5) 0.060(4) 0.126(6) 0.009(4) 0.107(5) -0.001(4)
C58 0.055(3) 0.068(4) 0.101(5) -0.026(3) 0.053(3) -0.022(3)
C59 0.033(2) 0.069(3) 0.062(3) -0.017(3) 0.013(2) -0.007(2)
C60 0.057(3) 0.052(3) 0.027(2) -0.003(2) 0.006(2) -0.007(2)
C61 0.070(3) 0.053(3) 0.032(2) -0.007(2) 0.030(2) -0.010(2)
C62 0.056(3) 0.057(3) 0.067(3) 0.003(2) 0.045(3) 0.001(2)
C63 0.037(2) 0.045(3) 0.084(4) -0.006(3) 0.027(3) -0.011(2)
K3 0.0318(4) 0.0355(5) 0.0317(4) 0.0004(4) 0.0107(4) 0.0012(4)
N7 0.0369(17) 0.0314(18) 0.0328(18) 0.0045(14) 0.0080(15) 0.0017(15)
N8 0.0290(16) 0.0402(19) 0.0286(17) -0.0017(14) 0.0078(14) 0.0044(15)
O13 0.0338(14) 0.0450(17) 0.0369(16) 0.0010(13) 0.0119(13) -0.0039(13)
O14 0.0307(14) 0.0468(17) 0.0397(16) -0.0014(13) 0.0182(13) 0.0008(13)
O15 0.0391(15) 0.0450(17) 0.0279(14) -0.0030(12) 0.0024(12) 0.0060(13)
O16 0.0583(18) 0.0381(16) 0.0276(15) 0.0049(12) 0.0071(14) 0.0081(14)
O17 0.0352(14) 0.0337(15) 0.0407(16) 0.0009(12) 0.0166(13) 0.0026(12)
O18 0.0406(15) 0.0361(15) 0.0329(15) 0.0038(12) 0.0136(13) 0.0037(13)
C64 0.054(3) 0.033(2) 0.046(3) 0.0027(19) 0.017(2) -0.004(2)
C65 0.044(2) 0.043(3) 0.040(2) -0.0030(19) 0.015(2) -0.008(2)
C66 0.032(2) 0.052(3) 0.051(3) 0.005(2) 0.015(2) -0.007(2)
C67 0.034(2) 0.061(3) 0.053(3) 0.006(2) 0.023(2) 0.001(2)
C68 0.030(2) 0.061(3) 0.037(2) -0.002(2) 0.0136(19) 0.009(2)
C69 0.031(2) 0.041(2) 0.035(2) -0.0015(18) 0.0078(18) 0.0082(18)
C70 0.041(2) 0.048(3) 0.034(2) -0.0072(19) 0.0064(19) 0.010(2)
C71 0.042(2) 0.042(3) 0.033(2) -0.0087(18) 0.0053(19) 0.005(2)
C72 0.047(2) 0.052(3) 0.026(2) -0.0031(19) -0.0019(19) 0.009(2)
C73 0.057(3) 0.055(3) 0.023(2) 0.0034(19) 0.003(2) 0.007(2)
C74 0.064(3) 0.043(3) 0.033(2) 0.011(2) 0.006(2) 0.009(2)
C75 0.048(2) 0.036(2) 0.041(2) 0.0051(19) 0.004(2) 0.011(2)
C76 0.041(2) 0.034(2) 0.038(2) -0.0052(18) 0.0095(19) 0.0044(19)
C77 0.035(2) 0.039(2) 0.043(2) -0.0034(19) 0.0130(19) 0.0078(19)
C78 0.041(2) 0.047(3) 0.045(3) -0.001(2) 0.023(2) -0.002(2)
C79 0.052(3) 0.043(2) 0.042(2) 0.004(2) 0.025(2) -0.001(2)
C80 0.039(2) 0.035(2) 0.039(2) 0.0066(18) 0.0145(19) 0.0015(19)
C81 0.035(2) 0.033(2) 0.049(3) 0.0022(19) 0.010(2) 0.0033(18)
N9 0.064(4) 0.077(5) 0.081(5) 0.000 0.030(4) 0.000
N10 0.270(10) 0.151(7) 0.105(5) 0.036(5) 0.119(7) 0.017(7)
N11 0.061(3) 0.230(8) 0.095(4) 0.058(5) 0.040(3) 0.045(4)
N12 0.111(5) 0.163(7) 0.141(6) 0.069(5) 0.055(5) 0.022(5)
N13 0.212(8) 0.081(4) 0.088(4) 0.001(3) 0.057(5) -0.007(5)
N14 0.084(4) 0.066(3) 0.130(5) -0.015(3) 0.020(3) 0.001(3)
N15 0.059(3) 0.094(4) 0.066(3) 0.012(3) 0.025(2) 0.002(3)
N16 0.116(4) 0.064(3) 0.106(4) -0.024(3) 0.068(4) -0.012(3)
N17 0.075(4) 0.162(7) 0.132(6) 0.056(5) 0.011(4) -0.015(4)
N18 0.168(7) 0.191(8) 0.102(5) 0.027(5) 0.028(5) -0.108(6)
N19 0.054(3) 0.125(6) 0.194(8) 0.069(5) 0.017(4) -0.003(3)
N20 0.149(5) 0.060(3) 0.269(9) 0.048(4) 0.165(6) 0.030(4)
N21 0.071(3) 0.037(2) 0.044(2) 0.0011(17) 0.013(2) -0.0050(19)
N22 0.057(2) 0.052(2) 0.052(2) 0.0030(18) 0.031(2) -0.0151(19)
N23 0.140(5) 0.128(6) 0.135(6) -0.010(4) 0.098(5) -0.010(5)
N24 0.178(7) 0.175(7) 0.119(5) -0.046(5) 0.118(5) -0.063(6)
N25 0.198(8) 0.105(6) 0.154(7) -0.011(5) 0.058(6) -0.056(6)
N26 0.217(8) 0.094(5) 0.175(7) -0.006(5) 0.147(7) -0.015(5)
N27 0.117(4) 0.090(4) 0.135(5) -0.025(4) 0.085(4) -0.036(4)
N28 0.055(3) 0.118(4) 0.087(4) -0.032(3) 0.036(3) -0.025(3)
N29 0.107(5) 0.282(12) 0.146(7) 0.061(8) 0.059(5) 0.015(6)
N30 0.088(3) 0.108(4) 0.055(3) 0.010(3) 0.045(3) 0.002(3)
N31 0.177(6) 0.068(4) 0.114(5) 0.008(3) 0.085(5) -0.002(4)
N32 0.171(6) 0.190(6) 0.230(6) -0.010(5) 0.069(5) -0.004(5)
N33 0.161(8) 0.135(7) 0.145(7) -0.012(5) 0.036(5) 0.019(5)

loop_
_atom_type_symbol
_atom_type_description
_atom_type_scat_dispersion_real
_atom_type_scat_dispersion_imag
_atom_type_scat_source
C C 0.0033 0.0016 'International Tables Vol C Tables 4.2.6.8 and 6.1.1.4'
H H 0.0000 0.0000 'International Tables Vol C Tables 4.2.6.8 and 6.1.1.4'
N N 0.0061 0.0033 'International Tables Vol C Tables 4.2.6.8 and 6.1.1.4'
O O 0.0106 0.0060 'International Tables Vol C Tables 4.2.6.8 and 6.1.1.4'
K K 0.2009 0.2494 'International Tables Vol C Tables 4.2.6.8 and 6.1.1.4'
Cu Cu 0.3201 1.2651 'International Tables Vol C Tables 4.2.6.8 and 6.1.1.4'
Sn Sn -0.6537 1.4246 'International Tables Vol C Tables 4.2.6.8 and 6.1.1.4'

loop_
_geom_angle_atom_site_label_1
_geom_angle_atom_site_label_2
_geom_angle_atom_site_label_3
_geom_angle
_geom_angle_site_symmetry_1
Sn5 Sn1 Sn3 100.285(18) .
Sn5 Sn1 Sn4 65.185(17) .
Sn3 Sn1 Sn4 65.545(12) .
Sn5 Sn1 Sn2 67.738(18) .
Sn3 Sn1 Sn2 64.669(11) .
Sn4 Sn1 Sn2 100.403(15) .
Sn6 Sn2 Sn7 62.737(14) .
Sn6 Sn2 Sn1 108.72(2) .
Sn7 Sn2 Sn1 110.723(15) .
Sn6 Sn2 Sn3 101.438(15) .
Sn7 Sn2 Sn3 58.310(18) .
Sn1 Sn2 Sn3 57.415(12) .
Sn6 Sn2 Sn5 57.312(16) .
Sn7 Sn2 Sn5 101.041(18) .
Sn1 Sn2 Sn5 55.440(11) .
Sn3 Sn2 Sn5 88.686(16) .
Sn1 Sn3 Sn8 109.854(12) .
Sn1 Sn3 Sn7 110.208(14) .
Sn8 Sn3 Sn7 62.226(14) .
Sn1 Sn3 Sn2 57.917(18) .
Sn8 Sn3 Sn2 101.247(14) .
Sn7 Sn3 Sn2 57.243(11) .
Sn1 Sn3 Sn4 57.369(13) .
Sn8 Sn3 Sn4 57.560(16) .
Sn7 Sn3 Sn4 101.902(14) .
Sn2 Sn3 Sn4 91.364(17) .
Sn1 Sn4 Sn9 108.787(16) .
Sn1 Sn4 Sn8 109.396(14) .
Sn9 Sn4 Sn8 62.075(17) .
Sn1 Sn4 Sn5 56.788(11) .
Sn9 Sn4 Sn5 57.031(12) .
Sn8 Sn4 Sn5 101.01(2) .
Sn1 Sn4 Sn3 57.086(17) .
Sn9 Sn4 Sn3 100.649(17) .
Sn8 Sn4 Sn3 57.340(13) .
Sn5 Sn4 Sn3 90.104(16) .
Sn1 Sn5 Sn9 110.88(2) .
Sn1 Sn5 Sn6 108.210(18) .
Sn9 Sn5 Sn6 62.764(13) .
Sn1 Sn5 Sn4 58.027(15) .
Sn9 Sn5 Sn4 58.093(15) .
Sn6 Sn5 Sn4 101.349(17) .
Sn1 Sn5 Sn2 56.822(16) .
Sn9 Sn5 Sn2 100.17(2) .
Sn6 Sn5 Sn2 55.381(12) .
Sn4 Sn5 Sn2 89.841(16) .
Cu Sn6 Sn2 110.242(17) .
Cu Sn6 Sn5 109.026(15) .
Sn2 Sn6 Sn5 67.307(16) .
Cu Sn6 Sn7 55.812(19) .
Sn2 Sn6 Sn7 59.015(10) .
Sn5 Sn6 Sn7 105.392(13) .
Cu Sn6 Sn9 55.483(13) .
Sn2 Sn6 Sn9 105.02(2) .
Sn5 Sn6 Sn9 57.700(13) .
Sn7 Sn6 Sn9 90.476(14) .
Cu Sn6 Sn8 37.294(14) .
Sn2 Sn6 Sn8 79.138(14) .
Sn5 Sn6 Sn8 78.477(16) .
Sn7 Sn6 Sn8 45.346(13) .
Sn9 Sn6 Sn8 45.136(8) .
Cu Sn7 Sn2 109.088(17) .
Cu Sn7 Sn3 109.195(17) .
Sn2 Sn7 Sn3 64.447(13) .
Cu Sn7 Sn6 55.323(12) .
Sn2 Sn7 Sn6 58.248(17) .
Sn3 Sn7 Sn6 102.604(10) .
Cu Sn7 Sn8 55.710(18) .
Sn2 Sn7 Sn8 103.797(16) .
Sn3 Sn7 Sn8 58.639(16) .
Sn6 Sn7 Sn8 89.645(14) .
Cu Sn7 Sn9 36.490(14) .
Sn2 Sn7 Sn9 78.864(18) .
Sn3 Sn7 Sn9 78.060(14) .
Sn6 Sn7 Sn9 45.021(8) .
Sn8 Sn7 Sn9 44.630(13) .
Cu Sn8 Sn3 109.331(17) .
Cu Sn8 Sn4 109.70(2) .
Sn3 Sn8 Sn4 65.100(13) .
Cu Sn8 Sn9 55.534(13) .
Sn3 Sn8 Sn9 103.812(14) .
Sn4 Sn8 Sn9 58.846(16) .
Cu Sn8 Sn7 55.360(16) .
Sn3 Sn8 Sn7 59.135(19) .
Sn4 Sn8 Sn7 105.051(15) .
Sn9 Sn8 Sn7 90.537(14) .
Cu Sn8 Sn6 36.859(11) .
Sn3 Sn8 Sn6 78.155(13) .
Sn4 Sn8 Sn6 79.137(19) .
Sn9 Sn8 Sn6 45.534(14) .
Sn7 Sn8 Sn6 45.009(8) .
Cu Sn9 Sn5 110.241(19) .
Cu Sn9 Sn4 110.19(2) .
Sn5 Sn9 Sn4 64.875(15) .
Cu Sn9 Sn8 55.839(16) .
Sn5 Sn9 Sn8 104.417(19) .
Sn4 Sn9 Sn8 59.079(9) .
Cu Sn9 Sn6 54.953(15) .
Sn5 Sn9 Sn6 59.536(16) .
Sn4 Sn9 Sn6 103.786(19) .
Sn8 Sn9 Sn6 89.330(14) .
Cu Sn9 Sn7 36.467(12) .
Sn5 Sn9 Sn7 79.918(19) .
Sn4 Sn9 Sn7 79.380(16) .
Sn8 Sn9 Sn7 44.833(8) .
Sn6 Sn9 Sn7 44.503(13) .
C1 Cu Sn6 126.60(10) .
C1 Cu Sn7 126.41(11) .
Sn6 Cu Sn7 68.865(18) .
C1 Cu Sn9 126.55(11) .
Sn6 Cu Sn9 69.564(18) .
Sn7 Cu Sn9 107.043(19) .
C1 Cu Sn8 127.55(10) .
Sn6 Cu Sn8 105.846(19) .
Sn7 Cu Sn8 68.930(16) .
Sn9 Cu Sn8 68.63(2) .
C1 N1 C3 112.2(3) .
C1 N1 C4 126.3(3) .
C3 N1 C4 121.5(3) .
N1 C1 N2 102.5(3) .
N1 C1 Cu 128.9(2) .
N2 C1 Cu 128.6(3) .
C1 N2 C2 111.6(3) .
C1 N2 C16 125.6(3) .
C2 N2 C16 122.8(3) .
C3 C2 N2 107.2(3) .
C3 C2 H2 126.4 .
N2 C2 H2 126.4 .
C2 C3 N1 106.5(3) .
C2 C3 H3 126.7 .
N1 C3 H3 126.7 .
C5 C4 C9 123.2(3) .
C5 C4 N1 118.3(3) .
C9 C4 N1 118.3(3) .
C4 C5 C6 116.6(4) .
C4 C5 C10 121.1(3) .
C6 C5 C10 122.2(3) .
C7 C6 C5 121.7(4) .
C7 C6 H6 119.1 .
C5 C6 H6 119.1 .
C8 C7 C6 120.1(4) .
C8 C7 H7 119.9 .
C6 C7 H7 119.9 .
C7 C8 C9 120.6(4) .
C7 C8 H8 119.7 .
C9 C8 H8 119.7 .
C8 C9 C4 117.7(4) .
C8 C9 C13 120.0(4) .
C4 C9 C13 122.3(3) .
C11 C10 C5 114.3(4) .
C11 C10 C12 109.6(4) .
C5 C10 C12 111.1(3) .
C11 C10 H10 107.1 .
C5 C10 H10 107.1 .
C12 C10 H10 107.1 .
C10 C11 H11A 109.5 .
C10 C11 H11B 109.5 .
H11A C11 H11B 109.5 .
C10 C11 H11C 109.5 .
H11A C11 H11C 109.5 .
H11B C11 H11C 109.5 .
C10 C12 H12A 109.5 .
C10 C12 H12B 109.5 .
H12A C12 H12B 109.5 .
C10 C12 H12C 109.5 .
H12A C12 H12C 109.5 .
H12B C12 H12C 109.5 .
C15 C13 C9 111.0(4) .
C15 C13 C14 109.2(4) .
C9 C13 C14 113.7(4) .
C15 C13 H13 107.6 .
C9 C13 H13 107.6 .
C14 C13 H13 107.6 .
C13 C14 H14A 109.5 .
C13 C14 H14B 109.5 .
H14A C14 H14B 109.5 .
C13 C14 H14C 109.5 .
H14A C14 H14C 109.5 .
H14B C14 H14C 109.5 .
C13 C15 H15A 109.5 .
C13 C15 H15B 109.5 .
H15A C15 H15B 109.5 .
C13 C15 H15C 109.5 .
H15A C15 H15C 109.5 .
H15B C15 H15C 109.5 .
C21 C16 C17 122.7(3) .
C21 C16 N2 118.2(3) .
C17 C16 N2 119.0(3) .
C16 C17 C18 117.7(4) .
C16 C17 C22 122.2(3) .
C18 C17 C22 120.1(4) .
C19 C18 C17 120.8(4) .
C19 C18 H18 119.6 .
C17 C18 H18 119.6 .
C18 C19 C20 120.2(4) .
C18 C19 H19 119.9 .
C20 C19 H19 119.9 .
C19 C20 C21 121.8(4) .
C19 C20 H20 119.1 .
C21 C20 H20 119.1 .
C16 C21 C20 116.8(4) .
C16 C21 C25 121.2(3) .
C20 C21 C25 122.1(4) .
C17 C22 C23 112.3(4) .
C17 C22 C24 110.1(4) .
C23 C22 C24 110.2(4) .
C17 C22 H22 108.1 .
C23 C22 H22 108.1 .
C24 C22 H22 108.1 .
C22 C23 H23A 109.5 .
C22 C23 H23B 109.5 .
H23A C23 H23B 109.5 .
C22 C23 H23C 109.5 .
H23A C23 H23C 109.5 .
H23B C23 H23C 109.5 .
C22 C24 H24A 109.5 .
C22 C24 H24B 109.5 .
H24A C24 H24B 109.5 .
C22 C24 H24C 109.5 .
H24A C24 H24C 109.5 .
H24B C24 H24C 109.5 .
C27 C25 C21 113.9(3) .
C27 C25 C26 109.6(3) .
C21 C25 C26 111.4(3) .
C27 C25 H25 107.2 .
C21 C25 H25 107.2 .
C26 C25 H25 107.2 .
C25 C26 H26A 109.5 .
C25 C26 H26B 109.5 .
H26A C26 H26B 109.5 .
C25 C26 H26C 109.5 .
H26A C26 H26C 109.5 .
H26B C26 H26C 109.5 .
C25 C27 H27A 109.5 .
C25 C27 H27B 109.5 .
H27A C27 H27B 109.5 .
C25 C27 H27C 109.5 .
H27A C27 H27C 109.5 .
H27B C27 H27C 109.5 .
O5 K1 O4 101.76(10) .
O5 K1 O3 127.47(9) .
O4 K1 O3 60.85(8) .
O5 K1 O2 133.25(9) .
O4 K1 O2 118.19(9) .
O3 K1 O2 94.43(8) .
O5 K1 O6 59.75(10) .
O4 K1 O6 141.49(9) .
O3 K1 O6 101.75(9) .
O2 K1 O6 95.92(8) .
O5 K1 O1 98.08(9) .
O4 K1 O1 93.66(9) .
O3 K1 O1 129.87(8) .
O2 K1 O1 58.41(8) .
O6 K1 O1 120.77(8) .
O5 K1 N3 60.36(11) .
O4 K1 N3 60.20(9) .
O3 K1 N3 120.56(10) .
O2 K1 N3 119.30(9) .
O6 K1 N3 119.51(10) .
O1 K1 N3 61.16(9) .
O5 K1 N4 119.77(10) .
O4 K1 N4 121.23(9) .
O3 K1 N4 61.04(9) .
O2 K1 N4 59.08(8) .
O6 K1 N4 60.36(9) .
O1 K1 N4 117.12(9) .
N3 K1 N4 178.10(10) .
C28 N3 C40 110.1(4) .
C28 N3 C39 110.6(4) .
C40 N3 C39 108.8(4) .
C28 N3 K1 108.8(3) .
C40 N3 K1 108.9(3) .
C39 N3 K1 109.7(3) .
C45 N4 C33 109.1(3) .
C45 N4 C34 109.9(3) .
C33 N4 C34 110.1(3) .
C45 N4 K1 109.9(2) .
C33 N4 K1 111.2(2) .
C34 N4 K1 106.7(2) .
C29 O1 C30 112.4(3) .
C29 O1 K1 112.4(2) .
C30 O1 K1 114.2(2) .
C31 O2 C32 110.9(3) .
C31 O2 K1 118.2(2) .
C32 O2 K1 118.8(2) .
C36 O3 C35 111.7(3) .
C36 O3 K1 110.5(2) .
C35 O3 K1 117.1(2) .
C37 O4 C38 112.1(3) .
C37 O4 K1 115.4(2) .
C38 O4 K1 111.4(2) .
C41 O5 C42 112.6(4) .
C41 O5 K1 117.9(3) .
C42 O5 K1 118.7(3) .
C44 O6 C43 110.5(4) .
C44 O6 K1 114.5(2) .
C43 O6 K1 110.0(3) .
N3 C28 C29 114.1(4) .
N3 C28 H28A 108.7 .
C29 C28 H28A 108.7 .
N3 C28 H28B 108.7 .
C29 C28 H28B 108.7 .
H28A C28 H28B 107.6 .
O1 C29 C28 110.0(4) .
O1 C29 H29A 109.7 .
C28 C29 H29A 109.7 .
O1 C29 H29B 109.7 .
C28 C29 H29B 109.7 .
H29A C29 H29B 108.2 .
O1 C30 C31 110.5(3) .
O1 C30 H30A 109.6 .
C31 C30 H30A 109.6 .
O1 C30 H30B 109.6 .
C31 C30 H30B 109.6 .
H30A C30 H30B 108.1 .
O2 C31 C30 108.9(3) .
O2 C31 H31A 109.9 .
C30 C31 H31A 109.9 .
O2 C31 H31B 109.9 .
C30 C31 H31B 109.9 .
H31A C31 H31B 108.3 .
O2 C32 C33 108.5(3) .
O2 C32 H32A 110.0 .
C33 C32 H32A 110.0 .
O2 C32 H32B 110.0 .
C33 C32 H32B 110.0 .
H32A C32 H32B 108.4 .
N4 C33 C32 114.2(3) .
N4 C33 H33A 108.7 .
C32 C33 H33A 108.7 .
N4 C33 H33B 108.7 .
C32 C33 H33B 108.7 .
H33A C33 H33B 107.6 .
N4 C34 C35 113.6(4) .
N4 C34 H34A 108.8 .
C35 C34 H34A 108.8 .
N4 C34 H34B 108.8 .
C35 C34 H34B 108.8 .
H34A C34 H34B 107.7 .
O3 C35 C34 109.6(3) .
O3 C35 H35A 109.7 .
C34 C35 H35A 109.7 .
O3 C35 H35B 109.7 .
C34 C35 H35B 109.7 .
H35A C35 H35B 108.2 .
O3 C36 C37 109.4(3) .
O3 C36 H36A 109.8 .
C37 C36 H36A 109.8 .
O3 C36 H36B 109.8 .
C37 C36 H36B 109.8 .
H36A C36 H36B 108.2 .
O4 C37 C36 108.5(3) .
O4 C37 H37A 110.0 .
C36 C37 H37A 110.0 .
O4 C37 H37B 110.0 .
C36 C37 H37B 110.0 .
H37A C37 H37B 108.4 .
O4 C38 C39 106.8(4) .
O4 C38 H38A 110.4 .
C39 C38 H38A 110.4 .
O4 C38 H38B 110.4 .
C39 C38 H38B 110.4 .
H38A C38 H38B 108.6 .
N3 C39 C38 112.5(4) .
N3 C39 H39A 109.1 .
C38 C39 H39A 109.1 .
N3 C39 H39B 109.1 .
C38 C39 H39B 109.1 .
H39A C39 H39B 107.8 .
N3 C40 C41 114.7(4) .
N3 C40 H40A 108.6 .
C41 C40 H40A 108.6 .
N3 C40 H40B 108.6 .
C41 C40 H40B 108.6 .
H40A C40 H40B 107.6 .
O5 C41 C40 109.5(4) .
O5 C41 H41A 109.8 .
C40 C41 H41A 109.8 .
O5 C41 H41B 109.8 .
C40 C41 H41B 109.8 .
H41A C41 H41B 108.2 .
O5 C42 C43 110.1(4) .
O5 C42 H42A 109.6 .
C43 C42 H42A 109.6 .
O5 C42 H42B 109.6 .
C43 C42 H42B 109.6 .
H42A C42 H42B 108.2 .
O6 C43 C42 110.5(4) .
O6 C43 H43A 109.5 .
C42 C43 H43A 109.5 .
O6 C43 H43B 109.5 .
C42 C43 H43B 109.5 .
H43A C43 H43B 108.1 .
O6 C44 C45 110.2(4) .
O6 C44 H44A 109.6 .
C45 C44 H44A 109.6 .
O6 C44 H44B 109.6 .
C45 C44 H44B 109.6 .
H44A C44 H44B 108.1 .
N4 C45 C44 113.9(4) .
N4 C45 H45A 108.8 .
C44 C45 H45A 108.8 .
N4 C45 H45B 108.8 .
C44 C45 H45B 108.8 .
H45A C45 H45B 107.7 .
O11 K2 O10 95.06(10) .
O11 K2 O12 61.18(8) .
O10 K2 O12 134.55(9) .
O11 K2 O7 99.79(9) .
O10 K2 O7 97.46(10) .
O12 K2 O7 123.07(10) .
O11 K2 O9 117.10(9) .
O10 K2 O9 61.24(11) .
O12 K2 O9 93.95(9) .
O7 K2 O9 137.70(10) .
O11 K2 O8 139.73(10) .
O10 K2 O8 120.33(11) .
O12 K2 O8 99.09(11) .
O7 K2 O8 59.87(10) .
O9 K2 O8 97.79(9) .
O11 K2 N5 60.71(11) .
O10 K2 N5 59.74(12) .
O12 K2 N5 121.11(11) .
O7 K2 N5 60.18(11) .
O9 K2 N5 120.19(11) .
O8 K2 N5 119.22(12) .
O11 K2 N6 119.86(10) .
O10 K2 N6 119.96(11) .
O12 K2 N6 59.47(10) .
O7 K2 N6 119.55(11) .
O9 K2 N6 59.60(10) .
O8 K2 N6 60.43(11) .
N5 K2 N6 179.43(12) .
C58 N5 C57 109.4(5) .
C58 N5 C46 110.5(4) .
C57 N5 C46 109.5(4) .
C58 N5 K2 108.4(3) .
C57 N5 K2 109.9(4) .
C46 N5 K2 109.0(3) .
C63 N6 C51 110.0(4) .
C63 N6 C52 110.6(4) .
C51 N6 C52 110.1(4) .
C63 N6 K2 108.8(2) .
C51 N6 K2 108.1(3) .
C52 N6 K2 109.3(3) .
C48 O7 C47 111.5(5) .
C48 O7 K2 114.5(3) .
C47 O7 K2 117.9(3) .
C50 O8 C49 109.7(5) .
C50 O8 K2 114.2(3) .
C49 O8 K2 113.9(3) .
C53 O9 C54 110.7(4) .
C53 O9 K2 116.3(3) .
C54 O9 K2 112.5(3) .
C56 O10 C55 110.9(4) .
C56 O10 K2 120.0(3) .
C55 O10 K2 113.4(3) .
C60 O11 C59 111.5(3) .
C60 O11 K2 113.8(2) .
C59 O11 K2 116.1(3) .
C61 O12 C62 111.3(3) .
C61 O12 K2 112.4(2) .
C62 O12 K2 118.9(2) .
N5 C46 C47 114.1(5) .
N5 C46 H46A 108.7 .
C47 C46 H46A 108.7 .
N5 C46 H46B 108.7 .
C47 C46 H46B 108.7 .
H46A C46 H46B 107.6 .
O7 C47 C46 108.4(4) .
O7 C47 H47A 110.0 .
C46 C47 H47A 110.0 .
O7 C47 H47B 110.0 .
C46 C47 H47B 110.0 .
H47A C47 H47B 108.4 .
O7 C48 C49 109.9(5) .
O7 C48 H48A 109.7 .
C49 C48 H48A 109.7 .
O7 C48 H48B 109.7 .
C49 C48 H48B 109.7 .
H48A C48 H48B 108.2 .
O8 C49 C48 108.9(5) .
O8 C49 H49A 109.9 .
C48 C49 H49A 109.9 .
O8 C49 H49B 109.9 .
C48 C49 H49B 109.9 .
H49A C49 H49B 108.3 .
O8 C50 C51 109.5(4) .
O8 C50 H50A 109.8 .
C51 C50 H50A 109.8 .
O8 C50 H50B 109.8 .
C51 C50 H50B 109.8 .
H50A C50 H50B 108.2 .
N6 C51 C50 113.2(4) .
N6 C51 H51A 108.9 .
C50 C51 H51A 108.9 .
N6 C51 H51B 108.9 .
C50 C51 H51B 108.9 .
H51A C51 H51B 107.8 .
N6 C52 C53 113.3(4) .
N6 C52 H52A 108.9 .
C53 C52 H52A 108.9 .
N6 C52 H52B 108.9 .
C53 C52 H52B 108.9 .
H52A C52 H52B 107.7 .
O9 C53 C52 109.3(4) .
O9 C53 H53A 109.8 .
C52 C53 H53A 109.8 .
O9 C53 H53B 109.8 .
C52 C53 H53B 109.8 .
H53A C53 H53B 108.3 .
O9 C54 C55 110.5(4) .
O9 C54 H54A 109.5 .
C55 C54 H54A 109.5 .
O9 C54 H54B 109.5 .
C55 C54 H54B 109.5 .
H54A C54 H54B 108.1 .
O10 C55 C54 110.4(4) .
O10 C55 H55A 109.6 .
C54 C55 H55A 109.6 .
O10 C55 H55B 109.6 .
C54 C55 H55B 109.6 .
H55A C55 H55B 108.1 .
O10 C56 C57 110.0(5) .
O10 C56 H56A 109.7 .
C57 C56 H56A 109.7 .
O10 C56 H56B 109.7 .
C57 C56 H56B 109.7 .
H56A C56 H56B 108.2 .
N5 C57 C56 113.5(4) .
N5 C57 H57A 108.9 .
C56 C57 H57A 108.9 .
N5 C57 H57B 108.9 .
C56 C57 H57B 108.9 .
H57A C57 H57B 107.7 .
N5 C58 C59 113.7(4) .
N5 C58 H58A 108.8 .
C59 C58 H58A 108.8 .
N5 C58 H58B 108.8 .
C59 C58 H58B 108.8 .
H58A C58 H58B 107.7 .
O11 C59 C58 109.8(4) .
O11 C59 H59A 109.7 .
C58 C59 H59A 109.7 .
O11 C59 H59B 109.7 .
C58 C59 H59B 109.7 .
H59A C59 H59B 108.2 .
O11 C60 C61 110.1(4) .
O11 C60 H60A 109.6 .
C61 C60 H60A 109.6 .
O11 C60 H60B 109.6 .
C61 C60 H60B 109.6 .
H60A C60 H60B 108.1 .
O12 C61 C60 109.2(3) .
O12 C61 H61A 109.8 .
C60 C61 H61A 109.8 .
O12 C61 H61B 109.8 .
C60 C61 H61B 109.8 .
H61A C61 H61B 108.3 .
O12 C62 C63 108.5(4) .
O12 C62 H62A 110.0 .
C63 C62 H62A 110.0 .
O12 C62 H62B 110.0 .
C63 C62 H62B 110.0 .
H62A C62 H62B 108.4 .
N6 C63 C62 114.5(4) .
N6 C63 H63A 108.6 .
C62 C63 H63A 108.6 .
N6 C63 H63B 108.6 .
C62 C63 H63B 108.6 .
H63A C63 H63B 107.6 .
O15 K3 O16 60.76(8) .
O15 K3 O18 93.64(9) .
O16 K3 O18 115.93(9) .
O15 K3 O13 120.45(9) .
O16 K3 O13 97.58(9) .
O18 K3 O13 141.39(8) .
O15 K3 O17 130.82(8) .
O16 K3 O17 93.36(9) .
O18 K3 O17 58.92(8) .
O13 K3 O17 102.79(8) .
O15 K3 O14 96.98(8) .
O16 K3 O14 135.43(9) .
O18 K3 O14 102.67(8) .
O13 K3 O14 58.82(8) .
O17 K3 O14 126.69(8) .
O15 K3 N7 120.46(9) .
O16 K3 N7 60.29(8) .
O18 K3 N7 118.77(9) .
O13 K3 N7 61.14(9) .
O17 K3 N7 60.41(8) .
O14 K3 N7 119.31(9) .
O15 K3 N8 59.64(8) .
O16 K3 N8 119.80(9) .
O18 K3 N8 61.10(9) .
O13 K3 N8 118.92(9) .
O17 K3 N8 119.44(9) .
O14 K3 N8 60.73(8) .
N7 K3 N8 179.85(10) .
O15 K3 N9 149.76(13) .
O16 K3 N9 149.16(13) .
O18 K3 N9 70.24(11) .
O13 K3 N9 71.16(11) .
O17 K3 N9 62.95(7) .
O14 K3 N9 63.74(7) .
N7 K3 N9 89.76(13) .
N8 K3 N9 90.14(13) .
C75 N7 C64 109.3(3) .
C75 N7 C76 109.3(3) .
C64 N7 C76 110.5(3) .
C75 N7 K3 110.1(2) .
C64 N7 K3 109.0(2) .
C76 N7 K3 108.7(2) .
C70 N8 C81 110.8(3) .
C70 N8 C69 108.7(3) .
C81 N8 C69 110.1(3) .
C70 N8 K3 109.9(2) .
C81 N8 K3 109.0(2) .
C69 N8 K3 108.3(2) .
C65 O13 C66 111.6(3) .
C65 O13 K3 113.3(2) .
C66 O13 K3 116.8(2) .
C68 O14 C67 110.9(3) .
C68 O14 K3 115.8(2) .
C67 O14 K3 114.8(2) .
C71 O15 C72 110.9(3) .
C71 O15 K3 119.6(2) .
C72 O15 K3 114.9(2) .
C74 O16 C73 110.5(3) .
C74 O16 K3 115.2(2) .
C73 O16 K3 112.7(2) .
C77 O17 C78 111.3(3) .
C77 O17 K3 117.6(2) .
C78 O17 K3 114.6(2) .
C80 O18 C79 111.5(3) .
C80 O18 K3 112.9(2) .
C79 O18 K3 116.8(2) .
N7 C64 C65 114.1(3) .
N7 C64 H64A 108.7 .
C65 C64 H64A 108.7 .
N7 C64 H64B 108.7 .
C65 C64 H64B 108.7 .
H64A C64 H64B 107.6 .
O13 C65 C64 109.4(3) .
O13 C65 H65A 109.8 .
C64 C65 H65A 109.8 .
O13 C65 H65B 109.8 .
C64 C65 H65B 109.8 .
H65A C65 H65B 108.2 .
O13 C66 C67 109.5(3) .
O13 C66 H66A 109.8 .
C67 C66 H66A 109.8 .
O13 C66 H66B 109.8 .
C67 C66 H66B 109.8 .
H66A C66 H66B 108.2 .
O14 C67 C66 108.7(3) .
O14 C67 H67A 110.0 .
C66 C67 H67A 110.0 .
O14 C67 H67B 110.0 .
C66 C67 H67B 110.0 .
H67A C67 H67B 108.3 .
O14 C68 C69 109.4(3) .
O14 C68 H68A 109.8 .
C69 C68 H68A 109.8 .
O14 C68 H68B 109.8 .
C69 C68 H68B 109.8 .
H68A C68 H68B 108.2 .
N8 C69 C68 114.8(3) .
N8 C69 H69A 108.6 .
C68 C69 H69A 108.6 .
N8 C69 H69B 108.6 .
C68 C69 H69B 108.6 .
H69A C69 H69B 107.5 .
N8 C70 C71 112.9(3) .
N8 C70 H70A 109.0 .
C71 C70 H70A 109.0 .
N8 C70 H70B 109.0 .
C71 C70 H70B 109.0 .
H70A C70 H70B 107.8 .
O15 C71 C70 108.5(3) .
O15 C71 H71A 110.0 .
C70 C71 H71A 110.0 .
O15 C71 H71B 110.0 .
C70 C71 H71B 110.0 .
H71A C71 H71B 108.4 .
O15 C72 C73 109.2(3) .
O15 C72 H72A 109.8 .
C73 C72 H72A 109.8 .
O15 C72 H72B 109.8 .
C73 C72 H72B 109.8 .
H72A C72 H72B 108.3 .
O16 C73 C72 109.8(4) .
O16 C73 H73A 109.7 .
C72 C73 H73A 109.7 .
O16 C73 H73B 109.7 .
C72 C73 H73B 109.7 .
H73A C73 H73B 108.2 .
O16 C74 C75 108.6(4) .
O16 C74 H74A 110.0 .
C75 C74 H74A 110.0 .
O16 C74 H74B 110.0 .
C75 C74 H74B 110.0 .
H74A C74 H74B 108.3 .
N7 C75 C74 112.9(4) .
N7 C75 H75A 109.0 .
C74 C75 H75A 109.0 .
N7 C75 H75B 109.0 .
C74 C75 H75B 109.0 .
H75A C75 H75B 107.8 .
N7 C76 C77 114.9(3) .
N7 C76 H76A 108.5 .
C77 C76 H76A 108.5 .
N7 C76 H76B 108.5 .
C77 C76 H76B 108.5 .
H76A C76 H76B 107.5 .
O17 C77 C76 109.0(3) .
O17 C77 H77A 109.9 .
C76 C77 H77A 109.9 .
O17 C77 H77B 109.9 .
C76 C77 H77B 109.9 .
H77A C77 H77B 108.3 .
O17 C78 C79 109.1(3) .
O17 C78 H78A 109.9 .
C79 C78 H78A 109.9 .
O17 C78 H78B 109.9 .
C79 C78 H78B 109.9 .
H78A C78 H78B 108.3 .
O18 C79 C78 109.3(3) .
O18 C79 H79A 109.8 .
C78 C79 H79A 109.8 .
O18 C79 H79B 109.8 .
C78 C79 H79B 109.8 .
H79A C79 H79B 108.3 .
O18 C80 C81 109.0(3) .
O18 C80 H80A 109.9 .
C81 C80 H80A 109.9 .
O18 C80 H80B 109.9 .
C81 C80 H80B 109.9 .
H80A C80 H80B 108.3 .
N8 C81 C80 114.9(3) .
N8 C81 H81A 108.5 .
C80 C81 H81A 108.5 .
N8 C81 H81B 108.5 .
C80 C81 H81B 108.5 .
H81A C81 H81B 107.5 .
K3 N9 K3 178.1(2) 2
K3 N9 H9D 72.2 2
K3 N9 H9D 109.5 .
K3 N9 H9E 70.5 2
K3 N9 H9E 109.5 .
H9D N9 H9E 109.5 .
K3 N9 H9F 69.0 2
K3 N9 H9F 109.4 .
H9D N9 H9F 109.5 .
H9E N9 H9F 109.5 .
H10A N10 H10B 109.5 .
H10A N10 H10C 109.5 .
H10B N10 H10C 109.5 .
H11D N11 H11E 109.5 .
H11D N11 H11F 109.5 .
H11E N11 H11F 109.5 .
H12D N12 H12E 109.4 .
H12D N12 H12F 109.5 .
H12E N12 H12F 109.5 .
H13A N13 H13B 109.5 .
H13A N13 H13C 109.5 .
H13B N13 H13C 109.5 .
H14D N14 H14E 109.5 .
H14D N14 H14F 109.5 .
H14E N14 H14F 109.5 .
H15D N15 H15E 109.5 .
H15D N15 H15F 109.5 .
H15E N15 H15F 109.5 .
H16A N16 H16B 109.5 .
H16A N16 H16C 109.5 .
H16B N16 H16C 109.5 .
H17A N17 H17B 109.5 .
H17A N17 H17C 109.5 .
H17B N17 H17C 109.5 .
H18A N18 H18B 109.5 .
H18A N18 H18C 109.5 .
H18B N18 H18C 109.5 .
H19A N19 H19B 109.5 .
H19A N19 H19C 109.5 .
H19B N19 H19C 109.5 .
H20A N20 H20B 109.5 .
H20A N20 H20C 109.5 .
H20B N20 H20C 109.5 .
H21A N21 H21B 109.5 .
H21A N21 H21C 109.5 .
H21B N21 H21C 109.5 .
H22A N22 H22B 109.5 .
H22A N22 H22C 109.5 .
H22B N22 H22C 109.5 .
H23D N23 H23E 109.5 .
H23D N23 H23F 109.5 .
H23E N23 H23F 109.5 .
H24D N24 H24E 109.5 .
H24D N24 H24F 109.5 .
H24E N24 H24F 109.5 .
H25A N25 H25B 109.5 .
H25A N25 H25C 109.5 .
H25B N25 H25C 109.5 .
H26D N26 H26E 109.5 .
H26D N26 H26F 109.5 .
H26E N26 H26F 109.5 .
H27D N27 H27E 109.5 .
H27D N27 H27F 109.5 .
H27E N27 H27F 109.5 .
H28C N28 H28D 109.5 .
H28C N28 H28E 109.5 .
H28D N28 H28E 109.5 .
H29C N29 H29D 109.5 .
H29C N29 H29E 109.5 .
H29D N29 H29E 109.5 .
H30C N30 H30D 109.5 .
H30C N30 H30E 109.5 .
H30D N30 H30E 109.5 .
H31C N31 H31D 109.5 .
H31C N31 H31E 109.5 .
H31D N31 H31E 109.5 .
H32C N32 H32D 109.5 .
H32C N32 H32E 109.5 .
H32D N32 H32E 109.5 .
H33C N33 H33D 109.5 .
H33C N33 H33E 109.5 .
H33D N33 H33E 109.5 .

loop_
_geom_bond_atom_site_label_1
_geom_bond_atom_site_label_2
_geom_bond_distance
_geom_bond_site_symmetry_2
Sn1 Sn2 2.9939(7) .
Sn1 Sn3 2.9773(7) .
Sn1 Sn4 2.9868(7) .
Sn1 Sn5 2.9458(6) .
Sn2 Sn3 3.1938(6) .
Sn3 Sn4 3.2284(7) .
Sn4 Sn5 3.1959(7) .
Sn2 Sn5 3.3104(7) .
Sn2 Sn6 2.9529(7) .
Sn2 Sn7 2.9771(6) .
Sn3 Sn7 3.0122(8) .
Sn3 Sn8 2.9965(8) .
Sn4 Sn8 3.0039(6) .
Sn4 Sn9 2.9965(7) .
Sn5 Sn9 2.9614(6) .
Sn5 Sn6 3.0199(7) .
Sn6 Sn7 3.0868(7) .
Sn7 Sn8 3.1049(6) .
Sn8 Sn9 3.0938(7) .
Sn6 Sn9 3.1151(6) .
Sn6 Sn8 4.3647(8) .
Sn7 Sn9 4.4037(8) .
Sn6 Cu 2.7216(7) .
Sn7 Cu 2.7376(8) .
Sn8 Cu 2.7491(7) .
Sn9 Cu 2.7391(6) .
Cu C1 1.979(3) .
N1 C1 1.385(5) .
N1 C3 1.402(4) .
N1 C4 1.461(4) .
C1 N2 1.388(4) .
N2 C2 1.404(4) .
N2 C16 1.460(5) .
C2 C3 1.349(5) .
C2 H2 0.9500 .
C3 H3 0.9500 .
C4 C5 1.401(5) .
C4 C9 1.421(5) .
C5 C6 1.409(6) .
C5 C10 1.544(6) .
C6 C7 1.406(6) .
C6 H6 0.9500 .
C7 C8 1.389(6) .
C7 H7 0.9500 .
C8 C9 1.409(5) .
C8 H8 0.9500 .
C9 C13 1.534(6) .
C10 C11 1.526(6) .
C10 C12 1.547(6) .
C10 H10 1.0000 .
C11 H11A 0.9800 .
C11 H11B 0.9800 .
C11 H11C 0.9800 .
C12 H12A 0.9800 .
C12 H12B 0.9800 .
C12 H12C 0.9800 .
C13 C15 1.512(7) .
C13 C14 1.558(6) .
C13 H13 1.0000 .
C14 H14A 0.9800 .
C14 H14B 0.9800 .
C14 H14C 0.9800 .
C15 H15A 0.9800 .
C15 H15B 0.9800 .
C15 H15C 0.9800 .
C16 C21 1.403(5) .
C16 C17 1.418(5) .
C17 C18 1.419(6) .
C17 C22 1.526(6) .
C18 C19 1.376(6) .
C18 H18 0.9500 .
C19 C20 1.398(6) .
C19 H19 0.9500 .
C20 C21 1.414(5) .
C20 H20 0.9500 .
C21 C25 1.536(6) .
C22 C23 1.543(6) .
C22 C24 1.545(7) .
C22 H22 1.0000 .
C23 H23A 0.9800 .
C23 H23B 0.9800 .
C23 H23C 0.9800 .
C24 H24A 0.9800 .
C24 H24B 0.9800 .
C24 H24C 0.9800 .
C25 C27 1.534(5) .
C25 C26 1.552(6) .
C25 H25 1.0000 .
C26 H26A 0.9800 .
C26 H26B 0.9800 .
C26 H26C 0.9800 .
C27 H27A 0.9800 .
C27 H27B 0.9800 .
C27 H27C 0.9800 .
K1 O5 2.818(3) .
K1 O4 2.835(3) .
K1 O3 2.840(3) .
K1 O2 2.900(3) .
K1 O6 2.905(3) .
K1 O1 2.916(3) .
K1 N3 3.049(4) .
K1 N4 3.059(4) .
N3 C28 1.484(6) .
N3 C40 1.487(6) .
N3 C39 1.491(6) .
N4 C45 1.487(6) .
N4 C33 1.489(5) .
N4 C34 1.490(5) .
O1 C29 1.439(5) .
O1 C30 1.451(5) .
O2 C31 1.439(5) .
O2 C32 1.442(5) .
O3 C36 1.440(5) .
O3 C35 1.448(5) .
O4 C37 1.446(5) .
O4 C38 1.462(5) .
O5 C41 1.424(6) .
O5 C42 1.430(6) .
O6 C44 1.440(6) .
O6 C43 1.446(5) .
C28 C29 1.529(7) .
C28 H28A 0.9900 .
C28 H28B 0.9900 .
C29 H29A 0.9900 .
C29 H29B 0.9900 .
C30 C31 1.492(6) .
C30 H30A 0.9900 .
C30 H30B 0.9900 .
C31 H31A 0.9900 .
C31 H31B 0.9900 .
C32 C33 1.521(6) .
C32 H32A 0.9900 .
C32 H32B 0.9900 .
C33 H33A 0.9900 .
C33 H33B 0.9900 .
C34 C35 1.508(6) .
C34 H34A 0.9900 .
C34 H34B 0.9900 .
C35 H35A 0.9900 .
C35 H35B 0.9900 .
C36 C37 1.502(6) .
C36 H36A 0.9900 .
C36 H36B 0.9900 .
C37 H37A 0.9900 .
C37 H37B 0.9900 .
C38 C39 1.512(7) .
C38 H38A 0.9900 .
C38 H38B 0.9900 .
C39 H39A 0.9900 .
C39 H39B 0.9900 .
C40 C41 1.509(8) .
C40 H40A 0.9900 .
C40 H40B 0.9900 .
C41 H41A 0.9900 .
C41 H41B 0.9900 .
C42 C43 1.481(8) .
C42 H42A 0.9900 .
C42 H42B 0.9900 .
C43 H43A 0.9900 .
C43 H43B 0.9900 .
C44 C45 1.516(7) .
C44 H44A 0.9900 .
C44 H44B 0.9900 .
C45 H45A 0.9900 .
C45 H45B 0.9900 .
K2 O11 2.822(3) .
K2 O10 2.830(3) .
K2 O12 2.862(3) .
K2 O7 2.862(3) .
K2 O9 2.867(3) .
K2 O8 2.871(3) .
K2 N5 3.054(4) .
K2 N6 3.091(4) .
N5 C58 1.479(7) .
N5 C57 1.484(7) .
N5 C46 1.487(6) .
N6 C63 1.474(7) .
N6 C51 1.477(6) .
N6 C52 1.489(6) .
O7 C48 1.433(6) .
O7 C47 1.458(7) .
O8 C50 1.434(7) .
O8 C49 1.441(6) .
O9 C53 1.421(6) .
O9 C54 1.461(6) .
O10 C56 1.436(7) .
O10 C55 1.450(6) .
O11 C60 1.431(5) .
O11 C59 1.445(5) .
O12 C61 1.440(5) .
O12 C62 1.453(5) .
C46 C47 1.514(8) .
C46 H46A 0.9900 .
C46 H46B 0.9900 .
C47 H47A 0.9900 .
C47 H47B 0.9900 .
C48 C49 1.494(11) .
C48 H48A 0.9900 .
C48 H48B 0.9900 .
C49 H49A 0.9900 .
C49 H49B 0.9900 .
C50 C51 1.524(8) .
C50 H50A 0.9900 .
C50 H50B 0.9900 .
C51 H51A 0.9900 .
C51 H51B 0.9900 .
C52 C53 1.518(8) .
C52 H52A 0.9900 .
C52 H52B 0.9900 .
C53 H53A 0.9900 .
C53 H53B 0.9900 .
C54 C55 1.476(8) .
C54 H54A 0.9900 .
C54 H54B 0.9900 .
C55 H55A 0.9900 .
C55 H55B 0.9900 .
C56 C57 1.515(8) .
C56 H56A 0.9900 .
C56 H56B 0.9900 .
C57 H57A 0.9900 .
C57 H57B 0.9900 .
C58 C59 1.500(8) .
C58 H58A 0.9900 .
C58 H58B 0.9900 .
C59 H59A 0.9900 .
C59 H59B 0.9900 .
C60 C61 1.511(7) .
C60 H60A 0.9900 .
C60 H60B 0.9900 .
C61 H61A 0.9900 .
C61 H61B 0.9900 .
C62 C63 1.510(7) .
C62 H62A 0.9900 .
C62 H62B 0.9900 .
C63 H63A 0.9900 .
C63 H63B 0.9900 .
K3 O15 2.828(3) .
K3 O16 2.856(3) .
K3 O18 2.879(3) .
K3 O13 2.880(3) .
K3 O17 2.896(3) .
K3 O14 2.901(3) .
K3 N7 3.028(3) .
K3 N8 3.034(3) .
K3 N9 3.3374(11) .
N7 C75 1.483(5) .
N7 C64 1.491(5) .
N7 C76 1.496(5) .
N8 C70 1.485(5) .
N8 C81 1.488(5) .
N8 C69 1.491(5) .
O13 C65 1.437(5) .
O13 C66 1.444(5) .
O14 C68 1.430(5) .
O14 C67 1.445(5) .
O15 C71 1.431(5) .
O15 C72 1.444(5) .
O16 C74 1.430(5) .
O16 C73 1.449(5) .
O17 C77 1.440(5) .
O17 C78 1.442(5) .
O18 C80 1.440(5) .
O18 C79 1.453(5) .
C64 C65 1.517(6) .
C64 H64A 0.9900 .
C64 H64B 0.9900 .
C65 H65A 0.9900 .
C65 H65B 0.9900 .
C66 C67 1.500(7) .
C66 H66A 0.9900 .
C66 H66B 0.9900 .
C67 H67A 0.9900 .
C67 H67B 0.9900 .
C68 C69 1.512(6) .
C68 H68A 0.9900 .
C68 H68B 0.9900 .
C69 H69A 0.9900 .
C69 H69B 0.9900 .
C70 C71 1.519(6) .
C70 H70A 0.9900 .
C70 H70B 0.9900 .
C71 H71A 0.9900 .
C71 H71B 0.9900 .
C72 C73 1.495(7) .
C72 H72A 0.9900 .
C72 H72B 0.9900 .
C73 H73A 0.9900 .
C73 H73B 0.9900 .
C74 C75 1.525(6) .
C74 H74A 0.9900 .
C74 H74B 0.9900 .
C75 H75A 0.9900 .
C75 H75B 0.9900 .
C76 C77 1.509(6) .
C76 H76A 0.9900 .
C76 H76B 0.9900 .
C77 H77A 0.9900 .
C77 H77B 0.9900 .
C78 C79 1.497(6) .
C78 H78A 0.9900 .
C78 H78B 0.9900 .
C79 H79A 0.9900 .
C79 H79B 0.9900 .
C80 C81 1.517(6) .
C80 H80A 0.9900 .
C80 H80B 0.9900 .
C81 H81A 0.9900 .
C81 H81B 0.9900 .
N9 K3 3.3373(11) 2
N9 H9D 0.9100 .
N9 H9E 0.9100 .
N9 H9F 0.9100 .
N10 H10A 0.9100 .
N10 H10B 0.9096 .
N10 H10C 0.9102 .
N11 H11D 0.9099 .
N11 H11E 0.9100 .
N11 H11F 0.9099 .
N12 H12D 0.8905 .
N12 H12E 0.8899 .
N12 H12F 0.8901 .
N13 H13A 0.9101 .
N13 H13B 0.9100 .
N13 H13C 0.9100 .
N14 H14D 0.8903 .
N14 H14E 0.8901 .
N14 H14F 0.8901 .
N15 H15D 0.9100 .
N15 H15E 0.9100 .
N15 H15F 0.9100 .
N16 H16A 0.9100 .
N16 H16B 0.9100 .
N16 H16C 0.9100 .
N17 H17A 0.9100 .
N17 H17B 0.9101 .
N17 H17C 0.9100 .
N18 H18A 0.9100 .
N18 H18B 0.9100 .
N18 H18C 0.9099 .
N19 H19A 0.9100 .
N19 H19B 0.9102 .
N19 H19C 0.9099 .
N20 H20A 0.9099 .
N20 H20B 0.9100 .
N20 H20C 0.9100 .
N21 H21A 0.9100 .
N21 H21B 0.9100 .
N21 H21C 0.9100 .
N22 H22A 0.9101 .
N22 H22B 0.9100 .
N22 H22C 0.9100 .
N23 H23D 0.9096 .
N23 H23E 0.9102 .
N23 H23F 0.9101 .
N24 H24D 0.9099 .
N24 H24E 0.9101 .
N24 H24F 0.9100 .
N25 H25A 0.9099 .
N25 H25B 0.9100 .
N25 H25C 0.9100 .
N26 H26D 0.9101 .
N26 H26E 0.9100 .
N26 H26F 0.9100 .
N27 H27D 0.9100 .
N27 H27E 0.9100 .
N27 H27F 0.9100 .
N28 H28C 0.9099 .
N28 H28D 0.9100 .
N28 H28E 0.9102 .
N29 H29C 0.9100 .
N29 H29D 0.9100 .
N29 H29E 0.9099 .
N30 H30C 0.9098 .
N30 H30D 0.9099 .
N30 H30E 0.9097 .
N31 H31C 0.9100 .
N31 H31D 0.9101 .
N31 H31E 0.9101 .
N32 H32C 0.9100 .
N32 H32D 0.9101 .
N32 H32E 0.9100 .
N33 H33C 0.9100 .
N33 H33D 0.9100 .
N33 H33E 0.9099 .
